data_7107488
loop_
_publ_author_name
'Thomas Boddaert'
'Jordi Sola'
'Madeleine Helliwell'
'Jonathan Clayden'

_publ_section_title
;
 Chemical communication: conductors and insulators of screw-sense
 preference between helical oligo(aminoisobutyric acid) domains
;
_journal_name_full Chem.Commun.
_journal_page_first 3397
_journal_paper_doi 10.1039/c2cc00060a
_journal_volume 48
_journal_year 2012
_chemical_absolute_configuration syn
_chemical_formula_sum 'C58 H101 N12 O19.5'
_chemical_formula_weight 1278.51
_chemical_name_systematic
;
?
;
_space_group_IT_number 4
_symmetry_cell_setting monoclinic
_symmetry_space_group_name_Hall 'P 2yb'
_symmetry_space_group_name_H-M 'P 1 21 1'
_atom_sites_solution_hydrogens geom
_atom_sites_solution_primary direct
_atom_sites_solution_secondary difmap
_audit_creation_method SHELXL-97
_cell_angle_alpha 90.00
_cell_angle_beta 95.635(2)
_cell_angle_gamma 90.00
_cell_formula_units_Z 4
_cell_length_a 18.3250(18)
_cell_length_b 18.8786(19)
_cell_length_c 20.298(2)
_cell_measurement_reflns_used 1014
_cell_measurement_temperature 100(2)
_cell_measurement_theta_max 19.93
_cell_measurement_theta_min 2.48
_cell_volume 6988.2(12)
_computing_cell_refinement 'Bruker SMART'
_computing_data_collection 'Bruker SMART'
_computing_data_reduction 'Bruker SAINT'
_computing_molecular_graphics 'Bruker SHELXTL'
_computing_publication_material 'Bruker SHELXTL'
_computing_structure_refinement 'SHELXL-97 (Sheldrick, 1997)'
_computing_structure_solution 'SHELXS-97 (Sheldrick, 1990)'
_diffrn_ambient_temperature 100(2)
_diffrn_measured_fraction_theta_full 0.999
_diffrn_measured_fraction_theta_max 0.999
_diffrn_measurement_device_type 'CCD area detector'
_diffrn_measurement_method 'phi and omega scans'
_diffrn_radiation_monochromator graphite
_diffrn_radiation_source 'fine-focus sealed tube'
_diffrn_radiation_type MoK\a
_diffrn_radiation_wavelength 0.71073
_diffrn_reflns_av_R_equivalents 0.0891
_diffrn_reflns_av_sigmaI/netI 0.1009
_diffrn_reflns_limit_h_max 21
_diffrn_reflns_limit_h_min -21
_diffrn_reflns_limit_k_max 22
_diffrn_reflns_limit_k_min -22
_diffrn_reflns_limit_l_max 24
_diffrn_reflns_limit_l_min -23
_diffrn_reflns_number 50532
_diffrn_reflns_theta_full 25.02
_diffrn_reflns_theta_max 25.02
_diffrn_reflns_theta_min 2.16
_exptl_absorpt_coefficient_mu 0.092
_exptl_absorpt_correction_type none
_exptl_crystal_colour colourless
_exptl_crystal_density_diffrn 1.215
_exptl_crystal_density_method 'not measured'
_exptl_crystal_description plate
_exptl_crystal_F_000 2756
_exptl_crystal_size_max 0.50
_exptl_crystal_size_mid 0.40
_exptl_crystal_size_min 0.20
_refine_diff_density_max 0.737
_refine_diff_density_min -0.371
_refine_diff_density_rms 0.069
_refine_ls_extinction_method none
_refine_ls_goodness_of_fit_ref 1.020
_refine_ls_hydrogen_treatment constr
_refine_ls_matrix_type full
_refine_ls_number_parameters 1643
_refine_ls_number_reflns 12717
_refine_ls_number_restraints 478
_refine_ls_restrained_S_all 1.034
_refine_ls_R_factor_all 0.1221
_refine_ls_R_factor_gt 0.0827
_refine_ls_shift/su_max 0.015
_refine_ls_shift/su_mean 0.002
_refine_ls_structure_factor_coef Fsqd
_refine_ls_weighting_details 'calc w=1/[\s^2^(Fo^2^)+(0.1170P)^2^+0.3030P] where P=(Fo^2^+2Fc^2^)/3'
_refine_ls_weighting_scheme calc
_refine_ls_wR_factor_gt 0.1912
_refine_ls_wR_factor_ref 0.2142
_reflns_number_gt 8388
_reflns_number_total 12717
_reflns_threshold_expression >2sigma(I)
_cod_data_source_file c2cc00060a.txt
_cod_data_source_block s3397cm
_cod_original_sg_symbol_H-M P2(1)
_cod_original_formula_sum 'C58 H101 N12 O19.50'
_cod_database_code 7107488

loop_
_symmetry_equiv_pos_as_xyz
'x, y, z'
'-x, y+1/2, -z'

loop_
_atom_site_label
_atom_site_type_symbol
_atom_site_fract_x
_atom_site_fract_y
_atom_site_fract_z
_atom_site_U_iso_or_equiv
_atom_site_adp_type
_atom_site_occupancy
_atom_site_symmetry_multiplicity
_atom_site_calc_flag
_atom_site_refinement_flags
_atom_site_disorder_assembly
_atom_site_disorder_group
O1 O 0.8463(3) 0.2096(3) -0.2258(3) 0.0226(14) Uani 1 1 d . . .
O2 O 0.8026(3) 0.2249(3) -0.1275(3) 0.0197(13) Uani 1 1 d . . .
O3 O 0.6945(3) 0.3531(3) -0.0714(3) 0.0236(14) Uani 1 1 d . . .
O4 O 0.5354(3) 0.2339(3) -0.0630(3) 0.0193(13) Uani 1 1 d . . .
O5 O 0.6105(3) 0.1675(3) 0.0823(3) 0.0202(14) Uani 1 1 d U . .
O6 O 0.5545(3) 0.3110(3) 0.1728(3) 0.0217(14) Uani 1 1 d . . .
O7 O 0.3845(3) 0.2637(3) 0.1737(3) 0.0253(15) Uani 1 1 d . . .
O8 O 0.4252(4) 0.1068(4) 0.2751(4) 0.044(2) Uani 1 1 d . . .
O10 O 0.3044(4) 0.2803(4) 0.4409(4) 0.0418(19) Uani 1 1 d . . .
O11 O 0.2974(4) 0.1252(4) 0.5482(3) 0.0374(17) Uani 1 1 d . . .
O12 O 0.3789(3) 0.2396(4) 0.6849(3) 0.0396(18) Uani 1 1 d . . .
O13 O 0.1645(3) 0.3025(4) 0.6821(3) 0.0368(17) Uani 1 1 d . . .
N1 N 0.8087(3) 0.3156(4) -0.1984(3) 0.0160(15) Uani 1 1 d D . .
H1N H 0.8253 0.3297 -0.2354 0.019 Uiso 1 1 d RD . .
N2 N 0.6586(3) 0.3082(4) -0.1727(3) 0.0189(16) Uani 1 1 d D . .
H2N H 0.6759 0.2997 -0.2111 0.023 Uiso 1 1 d RD . .
N3 N 0.6487(3) 0.2003(4) -0.0831(3) 0.0193(17) Uani 1 1 d D . .
H3N H 0.6830 0.1993 -0.1104 0.023 Uiso 1 1 d RD . .
N4 N 0.6597(3) 0.2653(3) 0.0407(3) 0.0132(15) Uani 1 1 d DU . .
H4N H 0.6705 0.2829 0.0027 0.016 Uiso 1 1 d RD . .
N5 N 0.5177(3) 0.3045(4) 0.0639(3) 0.0206(17) Uani 1 1 d D . .
H5N H 0.5255 0.2737 0.0330 0.025 Uiso 1 1 d RD . .
N6 N 0.4538(4) 0.1865(4) 0.1219(4) 0.0269(19) Uani 1 1 d D . .
H6N H 0.4830 0.1793 0.0907 0.032 Uiso 1 1 d RD . .
N8 N 0.4364(5) 0.2640(6) 0.3218(4) 0.050(3) Uani 1 1 d D . .
H8N H 0.4392 0.2691 0.2797 0.060 Uiso 1 1 d RD . .
N9 N 0.3456(4) 0.1851(4) 0.3905(4) 0.0281(19) Uani 1 1 d DU . .
H9N H 0.3219 0.1743 0.3528 0.034 Uiso 1 1 d RD . .
N10 N 0.4008(4) 0.1788(4) 0.5223(4) 0.035(2) Uani 1 1 d D . .
H10N H 0.4266 0.1957 0.4925 0.042 Uiso 1 1 d RD . .
N11 N 0.3199(4) 0.2734(5) 0.5875(4) 0.0293(19) Uani 1 1 d D . .
H11N H 0.3154 0.2726 0.5436 0.035 Uiso 1 1 d RD . .
N12 N 0.2047(4) 0.2006(5) 0.6396(4) 0.040(2) Uani 1 1 d D . .
H12L H 0.2311 0.1791 0.6098 0.048 Uiso 1 1 d RD . .
H12M H 0.1597 0.1819 0.6468 0.048 Uiso 1 1 d RD . .
C1 C 0.7860(5) 0.0916(5) -0.2117(4) 0.0206(19) Uani 1 1 d U . .
C2 C 0.7875(4) 0.0285(5) -0.1817(5) 0.022(2) Uani 1 1 d . . .
H2 H 0.8314 0.0131 -0.1570 0.027 Uiso 1 1 calc R . .
C3 C 0.7252(5) -0.0154(5) -0.1861(5) 0.035(3) Uani 1 1 d . . .
H3 H 0.7271 -0.0611 -0.1664 0.042 Uiso 1 1 calc R . .
C4 C 0.6594(5) 0.0103(5) -0.2207(5) 0.029(2) Uani 1 1 d . . .
H4 H 0.6156 -0.0169 -0.2225 0.034 Uiso 1 1 calc R . .
C5 C 0.6602(5) 0.0742(5) -0.2511(5) 0.028(2) Uani 1 1 d . . .
H5 H 0.6168 0.0906 -0.2759 0.034 Uiso 1 1 calc R . .
C6 C 0.7217(4) 0.1159(5) -0.2472(4) 0.023(2) Uani 1 1 d . . .
H6 H 0.7206 0.1609 -0.2683 0.027 Uiso 1 1 calc R . .
C7 C 0.8568(5) 0.1353(6) -0.2061(5) 0.034(2) Uani 1 1 d . . .
H7A H 0.8792 0.1336 -0.1598 0.041 Uiso 1 1 calc R . .
H7B H 0.8917 0.1132 -0.2342 0.041 Uiso 1 1 calc R . .
C8 C 0.8176(4) 0.2486(4) -0.1796(4) 0.0128(17) Uani 1 1 d U . .
C9 C 0.7776(4) 0.3668(4) -0.1537(4) 0.0152(16) Uani 1 1 d U . .
H9 H 0.8142 0.3734 -0.1143 0.018 Uiso 1 1 calc R . .
C10 C 0.7639(4) 0.4382(4) -0.1857(4) 0.0247(18) Uani 1 1 d . . .
H10A H 0.7308 0.4649 -0.1588 0.030 Uiso 1 1 calc R . .
H10B H 0.7368 0.4305 -0.2297 0.030 Uiso 1 1 calc R . .
C11 C 0.8291(4) 0.4855(5) -0.1951(4) 0.0235(19) Uani 1 1 d . . .
C12 C 0.8159(5) 0.5442(6) -0.2331(5) 0.043(3) Uani 1 1 d . . .
H12 H 0.7679 0.5523 -0.2540 0.052 Uiso 1 1 calc R . .
C13 C 0.8716(5) 0.5934(5) -0.2423(5) 0.035(2) Uani 1 1 d . . .
H13 H 0.8614 0.6348 -0.2681 0.042 Uiso 1 1 calc R . .
C14 C 0.9409(5) 0.5802(6) -0.2133(5) 0.034(2) Uani 1 1 d . . .
H14 H 0.9794 0.6125 -0.2193 0.041 Uiso 1 1 calc R . .
C15 C 0.9547(6) 0.5214(7) -0.1759(5) 0.047(3) Uani 1 1 d . . .
H15 H 1.0030 0.5121 -0.1564 0.057 Uiso 1 1 calc R . .
C16 C 0.8982(5) 0.4746(5) -0.1660(5) 0.038(2) Uani 1 1 d . . .
H16 H 0.9080 0.4344 -0.1384 0.045 Uiso 1 1 calc R . .
C17 C 0.7072(4) 0.3416(4) -0.1292(4) 0.0165(18) Uani 1 1 d U . .
C18 C 0.5835(4) 0.2881(4) -0.1578(4) 0.0158(18) Uani 1 1 d . . .
C19 C 0.5392(4) 0.3529(5) -0.1444(4) 0.022(2) Uani 1 1 d . . .
H19A H 0.5598 0.3751 -0.1031 0.033 Uiso 1 1 calc R . .
H19B H 0.4883 0.3391 -0.1404 0.033 Uiso 1 1 calc R . .
H19C H 0.5408 0.3866 -0.1810 0.033 Uiso 1 1 calc R . .
C20 C 0.5467(5) 0.2463(5) -0.2163(4) 0.027(2) Uani 1 1 d . . .
H20A H 0.5449 0.2754 -0.2564 0.041 Uiso 1 1 calc R . .
H20B H 0.4968 0.2336 -0.2074 0.041 Uiso 1 1 calc R . .
H20C H 0.5749 0.2031 -0.2226 0.041 Uiso 1 1 calc R . .
C21 C 0.5894(4) 0.2385(5) -0.0969(4) 0.0177(19) Uani 1 1 d . . .
C22 C 0.6592(4) 0.1556(4) -0.0243(4) 0.0136(17) Uani 1 1 d . . .
C23 C 0.6129(5) 0.0889(5) -0.0317(4) 0.023(2) Uani 1 1 d . . .
H23A H 0.5611 0.1019 -0.0404 0.034 Uiso 1 1 calc R . .
H23B H 0.6201 0.0611 0.0092 0.034 Uiso 1 1 calc R . .
H23C H 0.6276 0.0607 -0.0687 0.034 Uiso 1 1 calc R . .
C24 C 0.7415(4) 0.1347(4) -0.0112(4) 0.0183(19) Uani 1 1 d U . .
H24A H 0.7541 0.1013 -0.0453 0.027 Uiso 1 1 calc R . .
H24B H 0.7503 0.1124 0.0324 0.027 Uiso 1 1 calc R . .
H24C H 0.7720 0.1772 -0.0126 0.027 Uiso 1 1 calc R . .
C25 C 0.6395(4) 0.1972(5) 0.0373(4) 0.0186(19) Uani 1 1 d U . .
C26 C 0.6489(4) 0.3104(5) 0.0970(4) 0.0218(17) Uani 1 1 d DU . .
C27 C 0.7020(4) 0.2907(5) 0.1588(4) 0.024(2) Uani 1 1 d DU . .
H27A H 0.6939 0.2412 0.1710 0.036 Uiso 1 1 calc R . .
H27B H 0.6927 0.3216 0.1959 0.036 Uiso 1 1 calc R . .
H27C H 0.7528 0.2966 0.1486 0.036 Uiso 1 1 calc R . .
C28 C 0.6625(5) 0.3880(5) 0.0771(4) 0.028(2) Uani 1 1 d DU . .
H28A H 0.7132 0.3933 0.0665 0.042 Uiso 1 1 calc R . .
H28B H 0.6538 0.4195 0.1139 0.042 Uiso 1 1 calc R . .
H28C H 0.6289 0.4005 0.0382 0.042 Uiso 1 1 calc R . .
C29 C 0.5690(4) 0.3058(4) 0.1155(4) 0.0148(16) Uani 1 1 d DU . .
C30 C 0.4386(4) 0.3078(5) 0.0768(4) 0.0158(16) Uani 1 1 d U . .
C31 C 0.4189(5) 0.3800(5) 0.0999(5) 0.0240(19) Uani 1 1 d U . .
H31A H 0.4523 0.3933 0.1386 0.036 Uiso 1 1 calc R . .
H31B H 0.3684 0.3796 0.1119 0.036 Uiso 1 1 calc R . .
H31C H 0.4231 0.4144 0.0643 0.036 Uiso 1 1 calc R . .
C32 C 0.3925(4) 0.2865(5) 0.0117(4) 0.0222(19) Uani 1 1 d U . .
H32A H 0.3405 0.2855 0.0190 0.033 Uiso 1 1 calc R . .
H32B H 0.4077 0.2394 -0.0021 0.033 Uiso 1 1 calc R . .
H32C H 0.4003 0.3210 -0.0230 0.033 Uiso 1 1 calc R . .
C33 C 0.4246(4) 0.2516(4) 0.1303(4) 0.0141(16) Uani 1 1 d U . .
C34 C 0.4363(5) 0.1235(6) 0.1606(5) 0.0351(19) Uani 1 1 d U . .
C35 C 0.4803(5) 0.0604(6) 0.1367(6) 0.043(2) Uani 1 1 d U . .
H35A H 0.5330 0.0728 0.1409 0.051 Uiso 1 1 calc R . .
H35B H 0.4740 0.0191 0.1656 0.051 Uiso 1 1 calc R . .
C36 C 0.4568(6) 0.0400(5) 0.0658(6) 0.051(3) Uani 1 1 d . . .
H36A H 0.4701 0.0788 0.0364 0.061 Uiso 1 1 calc R . .
H36B H 0.4843 -0.0027 0.0546 0.061 Uiso 1 1 calc R . .
C37 C 0.3761(6) 0.0254(6) 0.0522(7) 0.052(3) Uani 1 1 d . . .
H37A H 0.3637 -0.0184 0.0756 0.062 Uiso 1 1 calc R . .
H37B H 0.3637 0.0178 0.0041 0.062 Uiso 1 1 calc R . .
C38 C 0.3305(5) 0.0881(5) 0.0756(5) 0.037(3) Uani 1 1 d . . .
H38A H 0.2778 0.0758 0.0697 0.044 Uiso 1 1 calc R . .
H38B H 0.3380 0.1303 0.0480 0.044 Uiso 1 1 calc R . .
C39 C 0.3535(5) 0.1062(6) 0.1508(5) 0.040(2) Uani 1 1 d U . .
H39A H 0.3249 0.1474 0.1642 0.048 Uiso 1 1 calc R . .
H39B H 0.3428 0.0654 0.1788 0.048 Uiso 1 1 calc R . .
C40 C 0.4571(5) 0.1341(6) 0.2321(6) 0.042(2) Uani 1 1 d U . .
N7 N 0.5157(4) 0.1789(5) 0.2480(4) 0.0494(18) Uani 1 1 d DU . .
H7N H 0.5266 0.2046 0.2126 0.059 Uiso 1 1 d RD . .
C41 C 0.5494(5) 0.1871(6) 0.3155(5) 0.057(2) Uani 1 1 d DU . .
C42 C 0.5726(7) 0.1119(6) 0.3453(6) 0.067(3) Uani 1 1 d DU . .
H42A H 0.6030 0.1182 0.3874 0.101 Uiso 1 1 calc R . .
H42B H 0.6006 0.0863 0.3141 0.101 Uiso 1 1 calc R . .
H42C H 0.5286 0.0847 0.3528 0.101 Uiso 1 1 calc R . .
C43 C 0.6172(5) 0.2307(6) 0.3109(6) 0.061(3) Uani 1 1 d DU . .
H43A H 0.6052 0.2811 0.3144 0.092 Uiso 1 1 calc R . .
H43B H 0.6366 0.2218 0.2684 0.092 Uiso 1 1 calc R . .
H43C H 0.6543 0.2178 0.3471 0.092 Uiso 1 1 calc R . .
C44 C 0.4938(5) 0.2257(6) 0.3549(5) 0.050(2) Uani 1 1 d DU . .
O9 O 0.4993(4) 0.2282(6) 0.4180(4) 0.065(2) Uani 1 1 d U . .
C45 C 0.3790(6) 0.3030(7) 0.3546(5) 0.046(2) Uani 1 1 d U . .
C46 C 0.4177(8) 0.3651(8) 0.3914(6) 0.073(4) Uani 1 1 d U . .
H46A H 0.4435 0.3933 0.3604 0.110 Uiso 1 1 calc R . .
H46B H 0.4530 0.3471 0.4268 0.110 Uiso 1 1 calc R . .
H46C H 0.3814 0.3949 0.4106 0.110 Uiso 1 1 calc R . .
C47 C 0.3240(6) 0.3283(6) 0.2978(5) 0.046(3) Uani 1 1 d U . .
H47A H 0.3497 0.3560 0.2664 0.069 Uiso 1 1 calc R . .
H47B H 0.2866 0.3578 0.3156 0.069 Uiso 1 1 calc R . .
H47C H 0.3006 0.2871 0.2751 0.069 Uiso 1 1 calc R . .
C48 C 0.3412(6) 0.2545(6) 0.3971(5) 0.036(2) Uani 1 1 d U . .
C49 C 0.3114(5) 0.1330(5) 0.4320(5) 0.029(2) Uani 1 1 d . . .
C50 C 0.2304(6) 0.1331(6) 0.4195(5) 0.047(3) Uani 1 1 d . . .
H50A H 0.2113 0.1792 0.4321 0.071 Uiso 1 1 calc R . .
H50B H 0.2101 0.0958 0.4458 0.071 Uiso 1 1 calc R . .
H50C H 0.2161 0.1245 0.3724 0.071 Uiso 1 1 calc R . .
C51 C 0.3419(5) 0.0592(5) 0.4130(5) 0.031(2) Uani 1 1 d . . .
H51A H 0.3235 0.0477 0.3673 0.047 Uiso 1 1 calc R . .
H51B H 0.3257 0.0229 0.4429 0.047 Uiso 1 1 calc R . .
H51C H 0.3956 0.0608 0.4169 0.047 Uiso 1 1 calc R . .
C52 C 0.3338(5) 0.1460(5) 0.5046(5) 0.032(2) Uani 1 1 d U . .
C53 C 0.4300(5) 0.1972(6) 0.5885(4) 0.032(2) Uani 1 1 d . . .
C54 C 0.4538(6) 0.1299(7) 0.6295(5) 0.055(3) Uani 1 1 d . . .
H54A H 0.4967 0.1087 0.6120 0.083 Uiso 1 1 calc R . .
H54B H 0.4135 0.0956 0.6263 0.083 Uiso 1 1 calc R . .
H54C H 0.4662 0.1431 0.6759 0.083 Uiso 1 1 calc R . .
C55 C 0.4949(5) 0.2470(7) 0.5867(5) 0.047(3) Uani 1 1 d . . .
H55A H 0.5100 0.2643 0.6315 0.071 Uiso 1 1 calc R . .
H55B H 0.4808 0.2873 0.5577 0.071 Uiso 1 1 calc R . .
H55C H 0.5358 0.2216 0.5697 0.071 Uiso 1 1 calc R . .
C56 C 0.3737(5) 0.2376(5) 0.6243(5) 0.028(2) Uani 1 1 d . . .
C57 C 0.2645(5) 0.3136(5) 0.6180(5) 0.030(2) Uani 1 1 d . . .
H57A H 0.2384 0.3445 0.5840 0.036 Uiso 1 1 calc R . .
H57B H 0.2893 0.3446 0.6527 0.036 Uiso 1 1 calc R . .
C58 C 0.2084(5) 0.2682(6) 0.6490(4) 0.028(2) Uani 1 1 d . . .
O14 O 0.3467(3) 0.3633(3) -0.2141(3) 0.0254(14) Uani 1 1 d . . .
O15 O 0.2897(3) 0.3394(3) -0.1218(3) 0.0154(12) Uani 1 1 d . . .
O16 O 0.1809(3) 0.2243(3) -0.0814(3) 0.0197(13) Uani 1 1 d . . .
O17 O 0.0273(3) 0.3520(3) -0.0664(3) 0.0220(14) Uani 1 1 d . . .
O18 O 0.1096(3) 0.4126(3) 0.0814(3) 0.0188(14) Uani 1 1 d . . .
O19 O 0.0529(3) 0.2696(3) 0.1696(3) 0.0221(14) Uani 1 1 d . . .
O20 O -0.1164(3) 0.3202(4) 0.1732(3) 0.0291(16) Uani 1 1 d . . .
O21 O -0.0705(4) 0.4703(5) 0.2802(4) 0.058(2) Uani 1 1 d . . .
O23 O -0.1950(4) 0.2950(4) 0.4403(4) 0.046(2) Uani 1 1 d . . .
O24 O -0.2112(4) 0.4543(4) 0.5404(3) 0.0369(17) Uani 1 1 d . . .
O25 O -0.1268(4) 0.3503(5) 0.6828(3) 0.050(2) Uani 1 1 d . . .
O26 O -0.3262(3) 0.2787(4) 0.6894(3) 0.0290(15) Uani 1 1 d . . .
N13 N 0.2955(3) 0.2568(4) -0.2045(3) 0.0158(15) Uani 1 1 d D . .
H13N H 0.3155 0.2450 -0.2406 0.019 Uiso 1 1 d RD . .
N14 N 0.1425(3) 0.2740(3) -0.1798(3) 0.0139(14) Uani 1 1 d D . .
H14N H 0.1540 0.2812 -0.2197 0.017 Uiso 1 1 d RD . .
N15 N 0.1424(3) 0.3803(3) -0.0851(3) 0.0134(15) Uani 1 1 d D . .
H15N H 0.1687 0.3760 -0.1176 0.016 Uiso 1 1 d RD . .
N16 N 0.1539(3) 0.3145(4) 0.0355(3) 0.0190(16) Uani 1 1 d D . .
H16N H 0.1601 0.3030 -0.0051 0.023 Uiso 1 1 d RD . .
N17 N 0.0111(3) 0.2779(3) 0.0627(3) 0.0099(14) Uani 1 1 d D . .
H17N H 0.0266 0.2905 0.0251 0.012 Uiso 1 1 d RD . .
N18 N -0.0466(4) 0.3945(4) 0.1210(4) 0.0231(17) Uani 1 1 d D . .
H18N H -0.0239 0.4155 0.0912 0.028 Uiso 1 1 d RD . .
N20 N -0.0606(5) 0.3162(5) 0.3217(4) 0.042(2) Uani 1 1 d DU . .
H20N H -0.0698 0.3331 0.2821 0.050 Uiso 1 1 d RD . .
N21 N -0.1601(4) 0.3908(5) 0.3848(4) 0.036(2) Uani 1 1 d D . .
H21N H -0.1408 0.4080 0.3500 0.043 Uiso 1 1 d RD . .
N22 N -0.1055(4) 0.4066(5) 0.5155(3) 0.030(2) Uani 1 1 d D . .
H22N H -0.0960 0.3781 0.4823 0.036 Uiso 1 1 d RD . .
N23 N -0.1784(4) 0.3091(4) 0.5858(4) 0.0295(19) Uani 1 1 d D . .
H23N H -0.1873 0.3113 0.5420 0.035 Uiso 1 1 d RD . .
N24 N -0.3010(4) 0.3779(4) 0.6313(4) 0.0301(19) Uani 1 1 d D . .
H24L H -0.2627 0.3955 0.6123 0.036 Uiso 1 1 d RD . .
H24M H -0.3330 0.3967 0.6570 0.036 Uiso 1 1 d RD . .
C59 C 0.2885(4) 0.4777(5) -0.2019(4) 0.021(2) Uani 1 1 d . . .
C60 C 0.2892(6) 0.5463(6) -0.1746(5) 0.036(2) Uani 1 1 d . . .
H60 H 0.3321 0.5638 -0.1498 0.043 Uiso 1 1 calc R . .
C61 C 0.2271(6) 0.5879(6) -0.1841(6) 0.045(3) Uani 1 1 d . . .
H61 H 0.2276 0.6333 -0.1640 0.054 Uiso 1 1 calc R . .
C62 C 0.1653(6) 0.5663(6) -0.2212(6) 0.048(3) Uani 1 1 d . . .
H62 H 0.1243 0.5971 -0.2288 0.058 Uiso 1 1 calc R . .
C63 C 0.1633(6) 0.4980(6) -0.2480(6) 0.045(3) Uani 1 1 d . . .
H63 H 0.1201 0.4814 -0.2730 0.054 Uiso 1 1 calc R . .
C64 C 0.2256(5) 0.4537(6) -0.2378(5) 0.034(2) Uani 1 1 d . . .
H64 H 0.2241 0.4073 -0.2559 0.041 Uiso 1 1 calc R . .
C65 C 0.3574(5) 0.4354(5) -0.1916(5) 0.030(2) Uani 1 1 d . . .
H65A H 0.3955 0.4580 -0.2159 0.036 Uiso 1 1 calc R . .
H65B H 0.3751 0.4353 -0.1439 0.036 Uiso 1 1 calc R . .
C66 C 0.3094(4) 0.3206(5) -0.1745(4) 0.021(2) Uani 1 1 d U . .
C67 C 0.2536(4) 0.2034(4) -0.1737(4) 0.0181(17) Uani 1 1 d . . .
H67 H 0.2314 0.1721 -0.2100 0.022 Uiso 1 1 calc R . .
C68 C 0.3012(4) 0.1552(4) -0.1250(4) 0.0239(18) Uani 1 1 d . . .
H68A H 0.3321 0.1855 -0.0937 0.029 Uiso 1 1 calc R . .
H68B H 0.2685 0.1272 -0.0990 0.029 Uiso 1 1 calc R . .
C69 C 0.3498(4) 0.1055(4) -0.1583(4) 0.0204(18) Uani 1 1 d . . .
C70 C 0.4257(4) 0.1082(5) -0.1459(4) 0.027(2) Uani 1 1 d . . .
H70 H 0.4477 0.1432 -0.1167 0.032 Uiso 1 1 calc R . .
C71 C 0.4696(5) 0.0607(5) -0.1756(5) 0.032(2) Uani 1 1 d . . .
H71 H 0.5213 0.0635 -0.1661 0.039 Uiso 1 1 calc R . .
C72 C 0.4410(5) 0.0104(6) -0.2176(5) 0.036(3) Uani 1 1 d . . .
H72 H 0.4718 -0.0212 -0.2387 0.043 Uiso 1 1 calc R . .
C73 C 0.3637(6) 0.0062(5) -0.2293(4) 0.035(2) Uani 1 1 d . . .
H73 H 0.3418 -0.0296 -0.2577 0.042 Uiso 1 1 calc R . .
C74 C 0.3206(4) 0.0529(5) -0.2004(4) 0.032(2) Uani 1 1 d . . .
H74 H 0.2689 0.0494 -0.2093 0.039 Uiso 1 1 calc R . .
C75 C 0.1883(4) 0.2359(4) -0.1392(4) 0.0191(19) Uani 1 1 d . . .
C76 C 0.0698(4) 0.2975(5) -0.1606(4) 0.022(2) Uani 1 1 d . . .
C77 C 0.0341(5) 0.3398(6) -0.2184(5) 0.034(2) Uani 1 1 d . . .
H77A H 0.0651 0.3805 -0.2268 0.050 Uiso 1 1 calc R . .
H77B H -0.0140 0.3567 -0.2079 0.050 Uiso 1 1 calc R . .
H77C H 0.0280 0.3097 -0.2579 0.050 Uiso 1 1 calc R . .
C78 C 0.0223(4) 0.2328(5) -0.1483(4) 0.027(2) Uani 1 1 d . . .
H78A H 0.0139 0.2050 -0.1891 0.040 Uiso 1 1 calc R . .
H78B H -0.0248 0.2487 -0.1347 0.040 Uiso 1 1 calc R . .
H78C H 0.0475 0.2035 -0.1133 0.040 Uiso 1 1 calc R . .
C79 C 0.0790(4) 0.3448(4) -0.0993(4) 0.0127(17) Uani 1 1 d U . .
C80 C 0.1552(5) 0.4253(5) -0.0270(5) 0.025(2) Uani 1 1 d . . .
C81 C 0.2376(4) 0.4393(5) -0.0156(4) 0.0196(19) Uani 1 1 d . . .
H81A H 0.2479 0.4696 0.0234 0.029 Uiso 1 1 calc R . .
H81B H 0.2540 0.4630 -0.0545 0.029 Uiso 1 1 calc R . .
H81C H 0.2637 0.3942 -0.0084 0.029 Uiso 1 1 calc R . .
C82 C 0.1122(4) 0.4938(5) -0.0365(4) 0.022(2) Uani 1 1 d . . .
H82A H 0.0596 0.4831 -0.0423 0.033 Uiso 1 1 calc R . .
H82B H 0.1263 0.5185 -0.0758 0.033 Uiso 1 1 calc R . .
H82C H 0.1229 0.5240 0.0025 0.033 Uiso 1 1 calc R . .
C83 C 0.1358(4) 0.3827(4) 0.0355(4) 0.0138(18) Uani 1 1 d U . .
C84 C 0.1449(4) 0.2676(4) 0.0937(4) 0.0175(18) Uani 1 1 d . . .
C85 C 0.1570(5) 0.1921(5) 0.0710(4) 0.023(2) Uani 1 1 d . . .
H85A H 0.1210 0.1807 0.0335 0.035 Uiso 1 1 calc R . .
H85B H 0.1512 0.1592 0.1075 0.035 Uiso 1 1 calc R . .
H85C H 0.2066 0.1876 0.0573 0.035 Uiso 1 1 calc R . .
C86 C 0.1980(4) 0.2887(5) 0.1510(4) 0.026(2) Uani 1 1 d . . .
H86A H 0.2482 0.2840 0.1387 0.039 Uiso 1 1 calc R . .
H86B H 0.1916 0.2580 0.1889 0.039 Uiso 1 1 calc R . .
H86C H 0.1891 0.3381 0.1629 0.039 Uiso 1 1 calc R . .
C87 C 0.0657(4) 0.2724(4) 0.1114(4) 0.0176(18) Uani 1 1 d . . .
C88 C -0.0653(4) 0.2774(5) 0.0756(4) 0.0189(19) Uani 1 1 d U . .
C89 C -0.1121(4) 0.2986(5) 0.0135(4) 0.023(2) Uani 1 1 d . . .
H89A H -0.0927 0.3422 -0.0043 0.035 Uiso 1 1 calc R . .
H89B H -0.1626 0.3066 0.0239 0.035 Uiso 1 1 calc R . .
H89C H -0.1115 0.2607 -0.0195 0.035 Uiso 1 1 calc R . .
C90 C -0.0871(5) 0.2029(5) 0.0975(5) 0.033(2) Uani 1 1 d . . .
H90A H -0.0804 0.1688 0.0622 0.049 Uiso 1 1 calc R . .
H90B H -0.1386 0.2032 0.1066 0.049 Uiso 1 1 calc R . .
H90C H -0.0562 0.1894 0.1377 0.049 Uiso 1 1 calc R . .
C91 C -0.0769(5) 0.3324(5) 0.1278(4) 0.026(2) Uani 1 1 d . . .
C92 C -0.0628(5) 0.4558(6) 0.1595(5) 0.036(2) Uani 1 1 d . . .
C93 C -0.1452(5) 0.4764(5) 0.1482(5) 0.031(2) Uani 1 1 d U . .
H93A H -0.1753 0.4365 0.1621 0.037 Uiso 1 1 calc R . .
H93B H -0.1543 0.5178 0.1763 0.037 Uiso 1 1 calc R . .
C94 C -0.1678(5) 0.4935(6) 0.0803(6) 0.048(3) Uani 1 1 d U . .
H94A H -0.2204 0.5066 0.0762 0.057 Uiso 1 1 calc R . .
H94B H -0.1627 0.4507 0.0529 0.057 Uiso 1 1 calc R . .
C95 C -0.1248(6) 0.5533(7) 0.0528(7) 0.060(3) Uani 1 1 d U . .
H95A H -0.1355 0.5982 0.0752 0.071 Uiso 1 1 calc R . .
H95B H -0.1397 0.5588 0.0049 0.071 Uiso 1 1 calc R . .
C96 C -0.0412(6) 0.5369(6) 0.0642(7) 0.056(3) Uani 1 1 d U . .
H96A H -0.0297 0.4963 0.0361 0.068 Uiso 1 1 calc R . .
H96B H -0.0132 0.5784 0.0509 0.068 Uiso 1 1 calc R . .
C97 C -0.0181(5) 0.5195(6) 0.1358(7) 0.052(3) Uani 1 1 d U . .
H97A H -0.0257 0.5614 0.1636 0.062 Uiso 1 1 calc R . .
H97B H 0.0348 0.5077 0.1411 0.062 Uiso 1 1 calc R . .
C98 C -0.0378(5) 0.4412(6) 0.2334(5) 0.041(2) Uani 1 1 d U . .
N19 N 0.0188(4) 0.4020(5) 0.2478(4) 0.0480(19) Uani 1 1 d DU . .
H19N H 0.0268 0.3671 0.2212 0.058 Uiso 1 1 d RD . .
C99 C 0.0493(6) 0.3847(6) 0.3156(5) 0.062(2) Uani 1 1 d DU . .
C100 C 0.1080(6) 0.3239(7) 0.3130(6) 0.077(3) Uani 1 1 d DU . .
H10C H 0.1266 0.3104 0.3581 0.115 Uiso 1 1 calc R . .
H10D H 0.1487 0.3408 0.2892 0.115 Uiso 1 1 calc R . .
H10E H 0.0852 0.2827 0.2899 0.115 Uiso 1 1 calc R . .
C101 C 0.0826(6) 0.4490(8) 0.3512(7) 0.094(4) Uani 1 1 d DU . .
H10F H 0.1010 0.4359 0.3966 0.142 Uiso 1 1 calc R . .
H10G H 0.0452 0.4859 0.3524 0.142 Uiso 1 1 calc R . .
H10H H 0.1232 0.4668 0.3279 0.142 Uiso 1 1 calc R . .
C102 C -0.0087(5) 0.3508(7) 0.3562(5) 0.056(2) Uani 1 1 d DU . .
O22 O -0.0012(4) 0.3589(6) 0.4158(4) 0.075(3) Uani 1 1 d U . .
C103 C -0.1145(7) 0.2754(7) 0.3519(5) 0.053(3) Uani 1 1 d U . .
C104 C -0.1734(7) 0.2457(7) 0.2995(5) 0.058(3) Uani 1 1 d U . .
H10I H -0.2010 0.2849 0.2776 0.087 Uiso 1 1 calc R . .
H10J H -0.2069 0.2149 0.3212 0.087 Uiso 1 1 calc R . .
H10K H -0.1496 0.2183 0.2666 0.087 Uiso 1 1 calc R . .
C105 C -0.0814(9) 0.2150(8) 0.3959(7) 0.088(5) Uani 1 1 d U . .
H10L H -0.0403 0.1938 0.3755 0.132 Uiso 1 1 calc R . .
H10M H -0.1190 0.1788 0.4006 0.132 Uiso 1 1 calc R . .
H10Z H -0.0639 0.2337 0.4396 0.132 Uiso 1 1 calc R . .
C106 C -0.1609(6) 0.3226(7) 0.3987(5) 0.042(3) Uani 1 1 d U . .
C107 C -0.1949(6) 0.4447(7) 0.4244(5) 0.041(3) Uani 1 1 d . . .
C108 C -0.1741(8) 0.5129(7) 0.4020(6) 0.072(5) Uani 1 1 d . . .
H10O H -0.1245 0.5243 0.4216 0.108 Uiso 1 1 calc R . .
H10P H -0.2086 0.5486 0.4152 0.108 Uiso 1 1 calc R . .
H10Q H -0.1750 0.5125 0.3536 0.108 Uiso 1 1 calc R . .
C109 C -0.2793(5) 0.4361(8) 0.4123(5) 0.063(4) Uani 1 1 d . . .
H10R H -0.2938 0.4335 0.3646 0.094 Uiso 1 1 calc R . .
H10S H -0.3032 0.4768 0.4310 0.094 Uiso 1 1 calc R . .
H10T H -0.2941 0.3925 0.4336 0.094 Uiso 1 1 calc R . .
C110 C -0.1692(5) 0.4343(5) 0.4994(5) 0.029(2) Uani 1 1 d . . .
C111 C -0.0779(6) 0.3932(6) 0.5856(5) 0.042(3) Uani 1 1 d U . .
C112 C -0.0070(5) 0.3471(8) 0.5822(5) 0.059(4) Uani 1 1 d . . .
H11A H -0.0206 0.3007 0.5632 0.088 Uiso 1 1 calc R . .
H11B H 0.0176 0.3409 0.6269 0.088 Uiso 1 1 calc R . .
H11C H 0.0262 0.3710 0.5544 0.088 Uiso 1 1 calc R . .
C113 C -0.0589(7) 0.4626(7) 0.6214(5) 0.054(3) Uani 1 1 d . . .
H11D H -0.0169 0.4845 0.6030 0.081 Uiso 1 1 calc R . .
H11E H -0.0464 0.4532 0.6687 0.081 Uiso 1 1 calc R . .
H11F H -0.1011 0.4946 0.6157 0.081 Uiso 1 1 calc R . .
C114 C -0.1325(5) 0.3499(6) 0.6221(5) 0.033(2) Uani 1 1 d . . .
C115 C -0.2324(5) 0.2683(6) 0.6167(5) 0.036(3) Uani 1 1 d . . .
H11G H -0.2059 0.2378 0.6508 0.043 Uiso 1 1 calc R . .
H11H H -0.2570 0.2366 0.5827 0.043 Uiso 1 1 calc R . .
C116 C -0.2914(5) 0.3075(6) 0.6492(4) 0.028(2) Uani 1 1 d . . .
O1S O 0.9046(4) 0.6221(5) 0.2903(4) 0.056(2) Uani 1 1 d . . .
O2S O 0.5880(4) 0.4543(4) 0.7044(4) 0.0439(19) Uani 1 1 d . . .
O3S O 0.4445(4) 0.4007(4) 0.6747(4) 0.056(2) Uani 1 1 d . . .
O4S O 0.9550(6) 0.1779(7) 0.6645(6) 0.112(4) Uani 1 1 d . . .
O5S O 0.7600(6) 0.1639(6) 0.4620(5) 0.092(3) Uani 1 1 d . . .
O6S O 0.2542(6) 0.4099(6) 0.4675(6) 0.098(4) Uani 1 1 d . A 1
O7S O 0.2421(5) 0.5509(5) 0.6221(5) 0.085(3) Uani 1 1 d . . .
O8S O 0.7395(6) 0.0260(7) 0.6154(5) 0.106(4) Uani 1 1 d . . .
O9S O 0.3509(6) 0.4661(6) 0.5731(5) 0.086(3) Uani 1 1 d . . .
O10S O 0.8533(6) 0.1065(7) 0.5640(6) 0.105(4) Uani 1 1 d . . .
O11S O 0.6329(6) 0.1898(6) 0.4987(5) 0.115(4) Uani 1 1 d D . .
O12S O 0.6098(7) 0.0549(8) 0.5408(6) 0.161(6) Uani 1 1 d D . .
O13S O 0.8745(16) -0.0258(17) 0.4745(15) 0.157(11) Uiso 0.50 1 d P . .
O14S O 0.1367(17) 0.4481(18) 0.6098(16) 0.171(11) Uiso 0.50 1 d P . .

loop_
_atom_site_aniso_label
_atom_site_aniso_U_11
_atom_site_aniso_U_22
_atom_site_aniso_U_33
_atom_site_aniso_U_23
_atom_site_aniso_U_13
_atom_site_aniso_U_12
O1 0.021(3) 0.026(3) 0.023(3) 0.003(3) 0.007(2) 0.003(3)
O2 0.013(3) 0.030(3) 0.017(3) 0.001(2) 0.004(2) 0.006(2)
O3 0.019(3) 0.025(3) 0.027(3) -0.001(3) 0.005(2) -0.004(3)
O4 0.018(3) 0.016(3) 0.023(3) -0.007(3) -0.001(2) -0.007(2)
O5 0.013(3) 0.023(3) 0.025(3) 0.004(2) 0.006(2) -0.003(2)
O6 0.020(3) 0.030(4) 0.015(3) -0.004(3) 0.002(2) 0.005(3)
O7 0.010(3) 0.039(4) 0.028(4) 0.002(3) 0.008(3) 0.000(3)
O8 0.035(4) 0.045(5) 0.056(5) 0.030(4) 0.026(4) 0.003(3)
O10 0.046(4) 0.040(5) 0.036(4) 0.000(4) -0.014(4) -0.006(4)
O11 0.049(4) 0.039(4) 0.028(4) 0.005(3) 0.023(3) -0.009(3)
O12 0.031(4) 0.065(5) 0.024(4) -0.008(4) 0.009(3) 0.001(4)
O13 0.024(3) 0.053(5) 0.033(4) -0.011(4) 0.001(3) 0.003(3)
N1 0.013(3) 0.022(4) 0.013(3) 0.003(3) 0.005(3) -0.007(3)
N2 0.012(3) 0.034(4) 0.012(3) 0.002(3) 0.004(3) 0.002(3)
N3 0.007(3) 0.029(4) 0.023(4) -0.002(3) 0.008(3) 0.003(3)
N4 0.015(3) 0.015(3) 0.010(3) 0.006(3) 0.002(2) -0.003(3)
N5 0.014(3) 0.031(4) 0.019(4) -0.005(3) 0.014(3) -0.007(3)
N6 0.009(4) 0.041(5) 0.033(5) 0.010(4) 0.014(3) 0.003(3)
N8 0.042(5) 0.086(7) 0.019(4) 0.013(5) -0.013(4) -0.028(5)
N9 0.033(4) 0.032(4) 0.017(3) -0.007(3) -0.004(3) -0.008(3)
N10 0.040(5) 0.039(5) 0.027(5) -0.003(4) 0.016(4) -0.008(4)
N11 0.033(4) 0.040(5) 0.016(4) -0.005(4) 0.006(3) 0.000(4)
N12 0.026(4) 0.064(7) 0.033(5) -0.021(5) 0.018(4) -0.014(4)
C1 0.021(3) 0.022(4) 0.021(4) -0.007(3) 0.010(3) 0.005(3)
C2 0.012(4) 0.016(5) 0.040(5) 0.003(4) 0.006(4) 0.005(4)
C3 0.041(6) 0.006(5) 0.061(7) -0.003(5) 0.022(5) 0.007(4)
C4 0.017(4) 0.014(5) 0.054(7) -0.020(5) 0.004(4) 0.002(4)
C5 0.014(4) 0.022(5) 0.048(6) -0.009(5) 0.001(4) 0.001(4)
C6 0.021(4) 0.018(4) 0.029(5) -0.002(4) 0.001(4) 0.007(4)
C7 0.021(5) 0.040(6) 0.043(6) -0.005(5) 0.011(4) -0.002(4)
C8 0.003(3) 0.021(4) 0.014(3) 0.001(3) 0.002(3) -0.001(3)
C9 0.009(3) 0.021(3) 0.015(3) 0.002(3) -0.001(3) 0.000(3)
C10 0.008(4) 0.034(5) 0.031(5) -0.002(4) 0.001(3) 0.004(3)
C11 0.020(4) 0.023(5) 0.028(5) -0.005(4) 0.010(4) -0.005(4)
C12 0.032(5) 0.049(7) 0.048(6) -0.011(5) 0.004(5) -0.016(5)
C13 0.039(5) 0.031(5) 0.034(5) 0.009(4) -0.001(4) -0.010(4)
C14 0.024(5) 0.039(6) 0.040(6) -0.001(5) 0.007(4) -0.017(4)
C15 0.025(5) 0.068(8) 0.049(7) 0.004(6) -0.002(5) -0.011(5)
C16 0.030(5) 0.030(5) 0.053(6) 0.017(5) 0.000(5) 0.006(4)
C17 0.017(3) 0.012(3) 0.020(4) 0.001(3) 0.004(3) 0.006(3)
C18 0.006(4) 0.017(4) 0.025(5) 0.006(4) 0.000(3) -0.008(3)
C19 0.011(4) 0.021(5) 0.032(5) 0.006(4) -0.007(3) 0.008(3)
C20 0.020(4) 0.043(6) 0.020(5) 0.008(4) 0.008(3) 0.001(4)
C21 0.014(4) 0.026(5) 0.013(4) -0.008(4) -0.001(3) -0.007(4)
C22 0.011(4) 0.013(4) 0.018(4) -0.002(4) 0.005(3) 0.001(3)
C23 0.032(5) 0.012(5) 0.025(5) 0.000(4) 0.009(4) 0.007(4)
C24 0.018(3) 0.010(3) 0.026(4) -0.001(3) -0.001(3) -0.003(3)
C25 0.008(3) 0.022(4) 0.025(4) 0.006(3) -0.003(3) 0.005(3)
C26 0.017(3) 0.028(4) 0.021(4) -0.002(4) 0.004(3) -0.007(4)
C27 0.005(3) 0.044(6) 0.024(4) -0.004(4) 0.004(3) 0.002(4)
C28 0.039(5) 0.031(5) 0.015(4) -0.002(4) 0.008(4) -0.011(4)
C29 0.013(3) 0.010(3) 0.020(3) 0.001(3) -0.006(3) -0.001(3)
C30 0.007(3) 0.020(3) 0.021(3) 0.002(3) 0.006(2) -0.002(3)
C31 0.016(4) 0.020(4) 0.038(5) 0.002(3) 0.009(4) 0.007(3)
C32 0.009(4) 0.030(5) 0.026(4) 0.003(3) -0.007(3) -0.001(4)
C33 0.004(3) 0.017(3) 0.022(3) 0.000(3) 0.004(3) 0.005(3)
C34 0.016(3) 0.035(4) 0.058(4) 0.023(4) 0.020(3) 0.001(3)
C35 0.016(4) 0.040(5) 0.076(6) 0.032(4) 0.027(4) 0.007(4)
C36 0.049(6) 0.009(5) 0.101(10) 0.011(6) 0.038(7) 0.002(5)
C37 0.040(6) 0.019(5) 0.104(9) -0.008(6) 0.040(6) -0.005(5)
C38 0.034(5) 0.016(5) 0.062(7) -0.011(5) 0.014(5) -0.005(4)
C39 0.016(3) 0.036(5) 0.071(6) 0.019(5) 0.020(4) 0.005(4)
C40 0.013(3) 0.059(5) 0.056(4) 0.036(4) 0.015(3) 0.006(3)
N7 0.029(3) 0.076(4) 0.045(3) 0.023(3) 0.008(3) -0.005(3)
C41 0.029(4) 0.100(5) 0.042(4) 0.041(4) 0.001(3) -0.003(3)
C42 0.061(5) 0.078(4) 0.061(5) 0.019(4) 0.002(4) 0.005(3)
C43 0.047(4) 0.079(5) 0.056(5) 0.012(4) -0.001(3) -0.011(4)
C44 0.040(4) 0.066(4) 0.042(3) 0.015(3) -0.008(3) -0.012(3)
O9 0.046(4) 0.115(7) 0.032(3) 0.032(4) -0.009(3) -0.037(5)
C45 0.054(5) 0.052(6) 0.030(5) -0.002(4) -0.003(4) -0.023(4)
C46 0.102(9) 0.069(8) 0.046(7) -0.003(6) -0.005(6) -0.050(7)
C47 0.064(7) 0.042(7) 0.031(5) 0.000(4) 0.004(4) 0.000(5)
C48 0.036(5) 0.048(6) 0.020(5) -0.003(4) -0.010(4) -0.014(4)
C49 0.026(5) 0.027(5) 0.036(6) 0.000(4) 0.007(4) -0.016(4)
C50 0.063(7) 0.037(6) 0.039(6) 0.017(5) -0.003(5) -0.009(5)
C51 0.040(5) 0.030(5) 0.024(5) 0.003(4) 0.010(4) -0.002(4)
C52 0.036(4) 0.027(4) 0.034(4) 0.002(4) 0.008(4) 0.003(4)
C53 0.021(4) 0.065(7) 0.013(4) 0.004(4) 0.007(3) 0.002(4)
C54 0.062(7) 0.085(9) 0.022(5) 0.002(6) 0.019(5) 0.033(7)
C55 0.029(5) 0.093(9) 0.020(5) -0.001(6) 0.003(4) -0.001(6)
C56 0.029(5) 0.028(5) 0.028(5) -0.009(4) 0.011(4) -0.014(4)
C57 0.036(5) 0.025(5) 0.033(6) -0.006(5) 0.025(4) 0.004(4)
C58 0.025(5) 0.042(7) 0.016(5) -0.010(5) -0.006(4) -0.008(5)
O14 0.019(3) 0.025(3) 0.033(3) 0.000(3) 0.007(3) -0.001(3)
O15 0.015(3) 0.020(3) 0.013(3) -0.001(2) 0.006(2) 0.000(2)
O16 0.027(3) 0.020(3) 0.013(3) 0.000(2) 0.008(2) 0.002(3)
O17 0.010(3) 0.033(4) 0.023(3) -0.001(3) 0.004(2) -0.003(3)
O18 0.017(3) 0.022(3) 0.018(3) -0.005(3) 0.005(2) -0.006(2)
O19 0.011(3) 0.033(4) 0.023(3) 0.008(3) 0.004(2) 0.003(3)
O20 0.018(3) 0.047(5) 0.023(4) 0.000(3) 0.004(3) 0.001(3)
O21 0.041(4) 0.073(6) 0.064(5) -0.043(5) 0.020(4) -0.013(4)
O23 0.057(5) 0.053(5) 0.028(4) -0.008(4) 0.004(4) -0.002(4)
O24 0.048(4) 0.025(4) 0.041(4) 0.008(3) 0.021(3) 0.001(3)
O25 0.033(4) 0.097(7) 0.021(4) 0.005(4) 0.009(3) -0.013(4)
O26 0.025(3) 0.038(4) 0.025(3) 0.001(3) 0.013(3) -0.006(3)
N13 0.010(3) 0.017(4) 0.021(4) -0.006(3) 0.004(3) -0.006(3)
N14 0.013(3) 0.013(3) 0.015(3) 0.003(3) 0.001(3) 0.000(3)
N15 0.018(3) 0.009(4) 0.014(3) -0.001(3) 0.004(3) 0.001(3)
N16 0.010(3) 0.030(4) 0.018(4) 0.002(3) 0.002(3) -0.001(3)
N17 0.012(3) 0.005(3) 0.013(3) 0.000(3) 0.001(3) -0.004(3)
N18 0.021(4) 0.011(4) 0.040(5) -0.008(3) 0.016(3) -0.008(3)
N20 0.042(4) 0.051(4) 0.034(4) -0.009(3) 0.010(3) 0.013(3)
N21 0.025(4) 0.059(6) 0.024(4) -0.006(4) -0.001(3) 0.024(4)
N22 0.024(4) 0.054(6) 0.012(4) -0.006(4) 0.003(3) -0.014(4)
N23 0.029(4) 0.038(5) 0.023(4) 0.004(4) 0.013(4) 0.007(4)
N24 0.026(4) 0.029(5) 0.037(5) -0.006(4) 0.014(4) -0.001(3)
C59 0.017(4) 0.017(5) 0.029(5) 0.005(4) 0.004(4) -0.001(3)
C60 0.036(6) 0.035(6) 0.037(6) 0.004(5) 0.005(5) -0.005(5)
C61 0.048(7) 0.026(6) 0.066(8) 0.003(6) 0.026(6) 0.014(5)
C62 0.020(5) 0.048(8) 0.078(9) 0.021(7) 0.017(5) 0.011(5)
C63 0.036(6) 0.035(7) 0.063(8) 0.016(6) 0.002(5) -0.007(5)
C64 0.030(5) 0.034(6) 0.039(6) 0.016(5) 0.005(4) 0.012(4)
C65 0.025(5) 0.021(5) 0.045(6) -0.008(4) 0.003(4) -0.010(4)
C66 0.010(3) 0.025(4) 0.026(4) 0.014(3) 0.001(3) 0.002(3)
C67 0.015(4) 0.021(4) 0.017(4) -0.005(3) -0.005(3) 0.001(3)
C68 0.019(4) 0.027(5) 0.026(4) -0.005(4) 0.003(3) 0.007(3)
C69 0.016(4) 0.017(4) 0.030(5) 0.001(4) 0.009(4) -0.011(3)
C70 0.012(4) 0.031(5) 0.038(5) -0.005(4) 0.000(4) -0.006(4)
C71 0.013(4) 0.045(6) 0.039(6) -0.010(5) 0.005(4) 0.007(4)
C72 0.035(6) 0.044(6) 0.030(5) -0.006(5) 0.014(4) 0.016(5)
C73 0.059(7) 0.019(5) 0.026(5) -0.011(4) 0.004(4) 0.000(5)
C74 0.014(4) 0.052(6) 0.030(5) 0.000(5) -0.001(4) -0.001(4)
C75 0.014(4) 0.014(4) 0.029(5) -0.016(4) -0.001(3) -0.001(3)
C76 0.018(4) 0.029(5) 0.019(5) 0.005(4) 0.006(3) -0.001(4)
C77 0.027(5) 0.038(6) 0.034(6) 0.006(5) -0.004(4) 0.002(4)
C78 0.017(4) 0.033(5) 0.031(5) 0.000(4) 0.007(4) -0.004(4)
C79 0.011(3) 0.010(3) 0.018(3) 0.007(3) 0.005(3) 0.002(3)
C80 0.015(4) 0.031(6) 0.029(5) -0.002(4) 0.009(4) 0.003(4)
C81 0.016(4) 0.024(5) 0.020(4) -0.005(4) 0.009(3) -0.009(4)
C82 0.007(4) 0.029(5) 0.031(5) -0.001(4) 0.003(4) 0.008(4)
C83 0.010(3) 0.013(3) 0.019(3) 0.000(3) 0.000(2) 0.002(2)
C84 0.015(4) 0.021(5) 0.018(4) 0.006(4) 0.005(3) 0.004(4)
C85 0.020(4) 0.022(5) 0.029(5) 0.013(4) 0.005(4) 0.006(4)
C86 0.011(4) 0.043(6) 0.024(5) 0.006(4) 0.001(4) 0.008(4)
C87 0.025(4) 0.008(4) 0.022(5) -0.001(4) 0.013(4) -0.006(3)
C88 0.019(3) 0.016(3) 0.021(3) 0.005(3) -0.001(3) -0.006(3)
C89 0.017(4) 0.024(5) 0.031(5) -0.001(4) 0.009(4) -0.007(4)
C90 0.024(5) 0.034(6) 0.037(6) 0.010(5) -0.009(4) -0.002(4)
C91 0.017(4) 0.041(6) 0.021(5) 0.006(4) -0.001(4) 0.012(4)
C92 0.031(5) 0.035(6) 0.045(6) -0.020(5) 0.015(5) -0.014(4)
C93 0.022(4) 0.029(4) 0.043(4) -0.007(4) 0.017(3) -0.004(3)
C94 0.020(4) 0.028(5) 0.099(8) -0.007(5) 0.023(5) 0.000(4)
C95 0.041(5) 0.037(5) 0.105(7) 0.003(5) 0.029(5) 0.000(4)
C96 0.035(4) 0.034(5) 0.107(7) -0.001(5) 0.045(5) -0.012(4)
C97 0.027(5) 0.027(5) 0.106(7) -0.021(5) 0.026(5) -0.012(4)
C98 0.031(4) 0.048(4) 0.046(4) -0.022(3) 0.007(3) -0.004(3)
N19 0.029(3) 0.071(4) 0.044(3) -0.025(3) 0.000(3) 0.004(3)
C99 0.046(4) 0.088(4) 0.051(3) -0.022(3) -0.001(3) 0.013(3)
C100 0.053(4) 0.106(5) 0.071(5) -0.007(4) 0.005(4) 0.026(4)
C101 0.045(7) 0.159(8) 0.079(8) -0.083(8) 0.005(6) -0.008(6)
C102 0.037(4) 0.103(7) 0.027(3) -0.022(4) -0.007(3) 0.035(4)
O22 0.044(4) 0.152(9) 0.026(3) -0.023(5) -0.015(3) 0.046(5)
C103 0.077(6) 0.054(6) 0.024(5) -0.014(4) -0.015(4) 0.035(5)
C104 0.088(8) 0.049(7) 0.036(6) -0.018(5) 0.000(5) 0.002(6)
C105 0.120(11) 0.079(9) 0.063(8) 0.003(7) 0.000(7) 0.070(8)
C106 0.049(6) 0.054(7) 0.020(5) -0.012(4) -0.018(4) 0.027(5)
C107 0.035(6) 0.064(8) 0.028(6) 0.009(5) 0.015(5) 0.011(5)
C108 0.107(11) 0.066(9) 0.055(8) 0.018(7) 0.064(8) 0.044(8)
C109 0.029(6) 0.125(12) 0.035(6) 0.017(7) 0.009(5) 0.028(7)
C110 0.032(5) 0.028(5) 0.030(5) -0.004(4) 0.020(4) -0.008(4)
C111 0.043(4) 0.047(5) 0.038(4) 0.004(4) 0.007(4) -0.012(4)
C112 0.032(6) 0.114(11) 0.029(6) 0.034(7) -0.003(5) -0.010(7)
C113 0.058(7) 0.064(8) 0.039(6) -0.001(6) -0.006(5) -0.029(6)
C114 0.015(4) 0.060(7) 0.024(5) -0.004(5) 0.005(4) -0.004(5)
C115 0.039(6) 0.042(7) 0.025(5) 0.004(5) -0.007(4) 0.003(5)
C116 0.022(5) 0.040(6) 0.022(5) -0.009(5) 0.002(4) -0.009(5)
O1S 0.052(5) 0.061(6) 0.057(5) -0.013(4) 0.020(4) 0.010(4)
O2S 0.034(4) 0.056(5) 0.045(4) 0.012(4) 0.019(3) 0.000(4)
O3S 0.049(4) 0.056(5) 0.068(5) -0.006(4) 0.023(4) -0.018(4)
O4S 0.081(7) 0.139(11) 0.115(9) 0.013(8) 0.004(7) -0.019(7)
O5S 0.111(9) 0.074(7) 0.088(8) -0.007(6) -0.008(6) -0.001(6)
O6S 0.106(8) 0.069(7) 0.112(9) 0.003(7) -0.024(7) 0.009(6)
O7S 0.075(6) 0.063(6) 0.115(8) 0.004(6) 0.006(6) -0.019(5)
O8S 0.108(9) 0.138(11) 0.074(7) 0.003(7) 0.023(6) -0.020(8)
O9S 0.097(8) 0.076(7) 0.085(7) 0.005(6) 0.008(6) -0.021(6)
O10S 0.090(8) 0.106(9) 0.115(9) 0.023(8) -0.012(7) -0.013(7)
O11S 0.092(7) 0.168(11) 0.086(7) -0.025(7) 0.011(6) 0.016(7)
O12S 0.128(10) 0.222(16) 0.144(11) 0.035(11) 0.070(9) 0.088(11)

loop_
_atom_type_symbol
_atom_type_description
_atom_type_scat_dispersion_real
_atom_type_scat_dispersion_imag
_atom_type_scat_source
C C 0.0033 0.0016 'International Tables Vol C Tables 4.2.6.8 and 6.1.1.4'
H H 0.0000 0.0000 'International Tables Vol C Tables 4.2.6.8 and 6.1.1.4'
N N 0.0061 0.0033 'International Tables Vol C Tables 4.2.6.8 and 6.1.1.4'
O O 0.0106 0.0060 'International Tables Vol C Tables 4.2.6.8 and 6.1.1.4'

loop_
_geom_angle_atom_site_label_1
_geom_angle_atom_site_label_2
_geom_angle_atom_site_label_3
_geom_angle
C8 O1 C7 112.7(7)
C8 N1 C9 119.5(7)
C8 N1 H1N 119.4
C9 N1 H1N 120.8
C17 N2 C18 123.6(7)
C17 N2 H2N 113.0
C18 N2 H2N 123.4
C21 N3 C22 122.3(7)
C21 N3 H3N 120.3
C22 N3 H3N 117.4
C25 N4 C26 123.0(7)
C25 N4 H4N 113.7
C26 N4 H4N 121.9
C29 N5 C30 118.7(6)
C29 N5 H5N 114.9
C30 N5 H5N 112.4
C33 N6 C34 123.6(7)
C33 N6 H6N 120.3
C34 N6 H6N 116.0
C44 N8 C45 124.9(8)
C44 N8 H8N 114.7
C45 N8 H8N 119.9
C48 N9 C49 124.8(9)
C48 N9 H9N 107.1
C49 N9 H9N 98.1
C52 N10 C53 125.8(8)
C52 N10 H10N 120.9
C53 N10 H10N 112.7
C56 N11 C57 121.7(8)
C56 N11 H11N 122.3
C57 N11 H11N 116.0
C58 N12 H12L 121.1
C58 N12 H12M 113.1
H12L N12 H12M 118.6
C2 C1 C6 120.5(8)
C2 C1 C7 117.8(8)
C6 C1 C7 121.7(8)
C1 C2 C3 121.0(8)
C1 C2 H2 119.5
C3 C2 H2 119.5
C2 C3 C4 118.4(9)
C2 C3 H3 120.8
C4 C3 H3 120.8
C5 C4 C3 118.8(8)
C5 C4 H4 120.6
C3 C4 H4 120.6
C4 C5 C6 122.1(9)
C4 C5 H5 119.0
C6 C5 H5 119.0
C5 C6 C1 119.2(9)
C5 C6 H6 120.4
C1 C6 H6 120.4
O1 C7 C1 114.1(7)
O1 C7 H7A 108.7
C1 C7 H7A 108.7
O1 C7 H7B 108.7
C1 C7 H7B 108.7
H7A C7 H7B 107.6
O2 C8 N1 125.0(8)
O2 C8 O1 123.3(8)
N1 C8 O1 111.7(7)
N1 C9 C17 113.0(6)
N1 C9 C10 112.4(6)
C17 C9 C10 108.2(6)
N1 C9 H9 107.7
C17 C9 H9 107.7
C10 C9 H9 107.7
C9 C10 C11 118.6(6)
C9 C10 H10A 107.7
C11 C10 H10A 107.7
C9 C10 H10B 107.7
C11 C10 H10B 107.7
H10A C10 H10B 107.1
C12 C11 C16 118.4(8)
C12 C11 C10 116.9(8)
C16 C11 C10 124.6(8)
C11 C12 C13 121.6(9)
C11 C12 H12 119.2
C13 C12 H12 119.2
C14 C13 C12 118.6(9)
C14 C13 H13 120.7
C12 C13 H13 120.7
C15 C14 C13 120.3(9)
C15 C14 H14 119.8
C13 C14 H14 119.8
C14 C15 C16 120.0(9)
C14 C15 H15 120.0
C16 C15 H15 120.0
C11 C16 C15 121.1(9)
C11 C16 H16 119.5
C15 C16 H16 119.5
O3 C17 N2 121.9(7)
O3 C17 C9 120.3(7)
N2 C17 C9 117.8(7)
N2 C18 C19 110.7(7)
N2 C18 C20 108.8(7)
C19 C18 C20 110.8(7)
N2 C18 C21 108.9(6)
C19 C18 C21 110.1(7)
C20 C18 C21 107.5(7)
C18 C19 H19A 109.5
C18 C19 H19B 109.5
H19A C19 H19B 109.5
C18 C19 H19C 109.5
H19A C19 H19C 109.5
H19B C19 H19C 109.5
C18 C20 H20A 109.5
C18 C20 H20B 109.5
H20A C20 H20B 109.5
C18 C20 H20C 109.5
H20A C20 H20C 109.5
H20B C20 H20C 109.5
O4 C21 N3 121.5(8)
O4 C21 C18 118.8(7)
N3 C21 C18 119.7(7)
N3 C22 C23 111.8(7)
N3 C22 C25 110.1(6)
C23 C22 C25 109.1(7)
N3 C22 C24 109.5(6)
C23 C22 C24 109.3(7)
C25 C22 C24 106.9(6)
C22 C23 H23A 109.5
C22 C23 H23B 109.5
H23A C23 H23B 109.5
C22 C23 H23C 109.5
H23A C23 H23C 109.5
H23B C23 H23C 109.5
C22 C24 H24A 109.5
C22 C24 H24B 109.5
H24A C24 H24B 109.5
C22 C24 H24C 109.5
H24A C24 H24C 109.5
H24B C24 H24C 109.5
O5 C25 N4 122.3(8)
O5 C25 C22 121.2(8)
N4 C25 C22 116.3(7)
N4 C26 C28 108.1(6)
N4 C26 C29 111.3(6)
C28 C26 C29 107.3(7)
N4 C26 C27 111.7(7)
C28 C26 C27 109.5(7)
C29 C26 C27 108.8(6)
C26 C27 H27A 109.5
C26 C27 H27B 109.5
H27A C27 H27B 109.5
C26 C27 H27C 109.5
H27A C27 H27C 109.5
H27B C27 H27C 109.5
C26 C28 H28A 109.5
C26 C28 H28B 109.5
H28A C28 H28B 109.5
C26 C28 H28C 109.5
H28A C28 H28C 109.5
H28B C28 H28C 109.5
O6 C29 N5 123.0(7)
O6 C29 C26 121.7(7)
N5 C29 C26 114.8(7)
C31 C30 N5 111.1(7)
C31 C30 C32 112.0(7)
N5 C30 C32 107.2(6)
C31 C30 C33 109.9(7)
N5 C30 C33 108.8(6)
C32 C30 C33 107.7(7)
C30 C31 H31A 109.5
C30 C31 H31B 109.5
H31A C31 H31B 109.5
C30 C31 H31C 109.5
H31A C31 H31C 109.5
H31B C31 H31C 109.5
C30 C32 H32A 109.5
C30 C32 H32B 109.5
H32A C32 H32B 109.5
C30 C32 H32C 109.5
H32A C32 H32C 109.5
H32B C32 H32C 109.5
O7 C33 N6 122.1(8)
O7 C33 C30 121.8(7)
N6 C33 C30 115.8(7)
C40 C34 N6 111.4(9)
C40 C34 C39 108.1(8)
N6 C34 C39 111.3(8)
C40 C34 C35 108.7(9)
N6 C34 C35 107.8(7)
C39 C34 C35 109.4(9)
C36 C35 C34 112.8(9)
C36 C35 H35A 109.0
C34 C35 H35A 109.0
C36 C35 H35B 109.0
C34 C35 H35B 109.0
H35A C35 H35B 107.8
C37 C36 C35 113.9(10)
C37 C36 H36A 108.8
C35 C36 H36A 108.8
C37 C36 H36B 108.8
C35 C36 H36B 108.8
H36A C36 H36B 107.7
C36 C37 C38 110.6(9)
C36 C37 H37A 109.5
C38 C37 H37A 109.5
C36 C37 H37B 109.5
C38 C37 H37B 109.5
H37A C37 H37B 108.1
C37 C38 C39 111.1(9)
C37 C38 H38A 109.4
C39 C38 H38A 109.4
C37 C38 H38B 109.4
C39 C38 H38B 109.4
H38A C38 H38B 108.0
C34 C39 C38 109.6(8)
C34 C39 H39A 109.7
C38 C39 H39A 109.7
C34 C39 H39B 109.7
C38 C39 H39B 109.7
H39A C39 H39B 108.2
O8 C40 N7 120.9(11)
O8 C40 C34 123.6(10)
N7 C40 C34 115.6(8)
C40 N7 C41 122.1(8)
C40 N7 H7N 111.7
C41 N7 H7N 125.8
N7 C41 C43 106.0(8)
N7 C41 C44 107.4(7)
C43 C41 C44 111.5(9)
N7 C41 C42 109.8(9)
C43 C41 C42 108.7(8)
C44 C41 C42 113.1(9)
C41 C42 H42A 109.5
C41 C42 H42B 109.5
H42A C42 H42B 109.5
C41 C42 H42C 109.5
H42A C42 H42C 109.5
H42B C42 H42C 109.5
C41 C43 H43A 109.5
C41 C43 H43B 109.5
H43A C43 H43B 109.5
C41 C43 H43C 109.5
H43A C43 H43C 109.5
H43B C43 H43C 109.5
O9 C44 N8 116.6(10)
O9 C44 C41 123.2(9)
N8 C44 C41 120.1(9)
C48 C45 N8 110.2(10)
C48 C45 C46 114.4(9)
N8 C45 C46 106.5(10)
C48 C45 C47 108.7(9)
N8 C45 C47 104.9(8)
C46 C45 C47 111.6(11)
C45 C46 H46A 109.5
C45 C46 H46B 109.5
H46A C46 H46B 109.5
C45 C46 H46C 109.5
H46A C46 H46C 109.5
H46B C46 H46C 109.5
C45 C47 H47A 109.5
C45 C47 H47B 109.5
H47A C47 H47B 109.5
C45 C47 H47C 109.5
H47A C47 H47C 109.5
H47B C47 H47C 109.5
O10 C48 N9 119.7(10)
O10 C48 C45 119.0(10)
N9 C48 C45 121.3(11)
N9 C49 C50 112.1(8)
N9 C49 C52 111.0(7)
C50 C49 C52 109.8(8)
N9 C49 C51 105.8(7)
C50 C49 C51 109.6(8)
C52 C49 C51 108.4(8)
C49 C50 H50A 109.5
C49 C50 H50B 109.5
H50A C50 H50B 109.5
C49 C50 H50C 109.5
H50A C50 H50C 109.5
H50B C50 H50C 109.5
C49 C51 H51A 109.5
C49 C51 H51B 109.5
H51A C51 H51B 109.5
C49 C51 H51C 109.5
H51A C51 H51C 109.5
H51B C51 H51C 109.5
O11 C52 N10 119.2(9)
O11 C52 C49 122.5(9)
N10 C52 C49 118.2(8)
N10 C53 C55 110.3(7)
N10 C53 C56 111.1(7)
C55 C53 C56 105.7(9)
N10 C53 C54 111.2(9)
C55 C53 C54 109.8(8)
C56 C53 C54 108.7(8)
C53 C54 H54A 109.5
C53 C54 H54B 109.5
H54A C54 H54B 109.5
C53 C54 H54C 109.5
H54A C54 H54C 109.5
H54B C54 H54C 109.5
C53 C55 H55A 109.5
C53 C55 H55B 109.5
H55A C55 H55B 109.5
C53 C55 H55C 109.5
H55A C55 H55C 109.5
H55B C55 H55C 109.5
O12 C56 N11 121.1(9)
O12 C56 C53 120.5(9)
N11 C56 C53 118.4(8)
N11 C57 C58 114.2(8)
N11 C57 H57A 108.7
C58 C57 H57A 108.7
N11 C57 H57B 108.7
C58 C57 H57B 108.7
H57A C57 H57B 107.6
O13 C58 N12 123.6(10)
O13 C58 C57 114.7(9)
N12 C58 C57 121.6(9)
C66 O14 C65 115.5(7)
C66 N13 C67 120.4(7)
C66 N13 H13N 121.4
C67 N13 H13N 117.8
C75 N14 C76 121.7(7)
C75 N14 H14N 117.8
C76 N14 H14N 120.2
C79 N15 C80 122.0(7)
C79 N15 H15N 109.0
C80 N15 H15N 128.4
C83 N16 C84 121.7(7)
C83 N16 H16N 107.3
C84 N16 H16N 129.3
C87 N17 C88 122.2(6)
C87 N17 H17N 112.4
C88 N17 H17N 124.2
C91 N18 C92 123.3(8)
C91 N18 H18N 136.2
C92 N18 H18N 98.7
C102 N20 C103 122.4(9)
C102 N20 H20N 112.3
C103 N20 H20N 121.1
C106 N21 C107 122.8(10)
C106 N21 H21N 123.0
C107 N21 H21N 114.1
C110 N22 C111 121.8(8)
C110 N22 H22N 106.8
C111 N22 H22N 123.3
C114 N23 C115 119.8(8)
C114 N23 H23N 125.3
C115 N23 H23N 113.2
C116 N24 H24L 112.6
C116 N24 H24M 107.5
H24L N24 H24M 133.4
C64 C59 C60 119.0(9)
C64 C59 C65 123.5(8)
C60 C59 C65 117.5(8)
C61 C60 C59 119.5(10)
C61 C60 H60 120.3
C59 C60 H60 120.3
C62 C61 C60 122.6(11)
C62 C61 H61 118.7
C60 C61 H61 118.7
C61 C62 C63 118.7(10)
C61 C62 H62 120.7
C63 C62 H62 120.7
C62 C63 C64 119.9(10)
C62 C63 H63 120.1
C64 C63 H63 120.1
C59 C64 C63 120.3(10)
C59 C64 H64 119.8
C63 C64 H64 119.8
O14 C65 C59 111.9(7)
O14 C65 H65A 109.2
C59 C65 H65A 109.2
O14 C65 H65B 109.2
C59 C65 H65B 109.2
H65A C65 H65B 107.9
O15 C66 N13 126.4(8)
O15 C66 O14 123.6(8)
N13 C66 O14 109.9(8)
N13 C67 C68 113.4(6)
N13 C67 C75 112.3(6)
C68 C67 C75 110.6(6)
N13 C67 H67 106.7
C68 C67 H67 106.7
C75 C67 H67 106.7
C69 C68 C67 113.7(6)
C69 C68 H68A 108.8
C67 C68 H68A 108.8
C69 C68 H68B 108.8
C67 C68 H68B 108.8
H68A C68 H68B 107.7
C74 C69 C70 117.3(8)
C74 C69 C68 121.1(7)
C70 C69 C68 121.5(7)
C71 C70 C69 120.8(8)
C71 C70 H70 119.6
C69 C70 H70 119.6
C72 C71 C70 121.8(8)
C72 C71 H71 119.1
C70 C71 H71 119.1
C71 C72 C73 117.7(9)
C71 C72 H72 121.1
C73 C72 H72 121.1
C74 C73 C72 120.5(9)
C74 C73 H73 119.8
C72 C73 H73 119.8
C73 C74 C69 121.9(8)
C73 C74 H74 119.1
C69 C74 H74 119.1
O16 C75 N14 124.9(8)
O16 C75 C67 121.5(7)
N14 C75 C67 113.5(7)
N14 C76 C77 106.5(7)
N14 C76 C79 110.9(6)
C77 C76 C79 109.1(7)
N14 C76 C78 110.0(7)
C77 C76 C78 109.7(7)
C79 C76 C78 110.6(7)
C76 C77 H77A 109.5
C76 C77 H77B 109.5
H77A C77 H77B 109.5
C76 C77 H77C 109.5
H77A C77 H77C 109.5
H77B C77 H77C 109.5
C76 C78 H78A 109.5
C76 C78 H78B 109.5
H78A C78 H78B 109.5
C76 C78 H78C 109.5
H78A C78 H78C 109.5
H78B C78 H78C 109.5
O17 C79 N15 121.8(8)
O17 C79 C76 118.8(7)
N15 C79 C76 119.2(7)
N15 C80 C82 110.8(7)
N15 C80 C81 107.6(7)
C82 C80 C81 111.4(8)
N15 C80 C83 109.0(7)
C82 C80 C83 112.4(7)
C81 C80 C83 105.3(7)
C80 C81 H81A 109.5
C80 C81 H81B 109.5
H81A C81 H81B 109.5
C80 C81 H81C 109.5
H81A C81 H81C 109.5
H81B C81 H81C 109.5
C80 C82 H82A 109.5
C80 C82 H82B 109.5
H82A C82 H82B 109.5
C80 C82 H82C 109.5
H82A C82 H82C 109.5
H82B C82 H82C 109.5
O18 C83 N16 124.1(8)
O18 C83 C80 121.0(7)
N16 C83 C80 114.8(7)
C86 C84 N16 110.0(7)
C86 C84 C85 112.5(7)
N16 C84 C85 106.5(6)
C86 C84 C87 111.2(7)
N16 C84 C87 109.2(6)
C85 C84 C87 107.2(7)
C84 C85 H85A 109.5
C84 C85 H85B 109.5
H85A C85 H85B 109.5
C84 C85 H85C 109.5
H85A C85 H85C 109.5
H85B C85 H85C 109.5
C84 C86 H86A 109.5
C84 C86 H86B 109.5
H86A C86 H86B 109.5
C84 C86 H86C 109.5
H86A C86 H86C 109.5
H86B C86 H86C 109.5
O19 C87 N17 120.9(7)
O19 C87 C84 119.8(7)
N17 C87 C84 119.2(7)
N17 C88 C89 109.2(7)
N17 C88 C91 109.1(6)
C89 C88 C91 107.1(7)
N17 C88 C90 110.0(7)
C89 C88 C90 110.0(7)
C91 C88 C90 111.4(7)
C88 C89 H89A 109.5
C88 C89 H89B 109.5
H89A C89 H89B 109.5
C88 C89 H89C 109.5
H89A C89 H89C 109.5
H89B C89 H89C 109.5
C88 C90 H90A 109.5
C88 C90 H90B 109.5
H90A C90 H90B 109.5
C88 C90 H90C 109.5
H90A C90 H90C 109.5
H90B C90 H90C 109.5
O20 C91 N18 121.6(9)
O20 C91 C88 121.5(9)
N18 C91 C88 116.8(8)
N18 C92 C98 109.0(9)
N18 C92 C93 111.7(8)
C98 C92 C93 112.2(8)
N18 C92 C97 108.0(8)
C98 C92 C97 108.7(9)
C93 C92 C97 107.1(9)
C94 C93 C92 112.4(8)
C94 C93 H93A 109.1
C92 C93 H93A 109.1
C94 C93 H93B 109.1
C92 C93 H93B 109.1
H93A C93 H93B 107.8
C93 C94 C95 114.1(10)
C93 C94 H94A 108.7
C95 C94 H94A 108.7
C93 C94 H94B 108.7
C95 C94 H94B 108.7
H94A C94 H94B 107.6
C94 C95 C96 109.7(10)
C94 C95 H95A 109.7
C96 C95 H95A 109.7
C94 C95 H95B 109.7
C96 C95 H95B 109.7
H95A C95 H95B 108.2
C97 C96 C95 111.4(10)
C97 C96 H96A 109.3
C95 C96 H96A 109.3
C97 C96 H96B 109.3
C95 C96 H96B 109.3
H96A C96 H96B 108.0
C96 C97 C92 111.0(9)
C96 C97 H97A 109.4
C92 C97 H97A 109.4
C96 C97 H97B 109.4
C92 C97 H97B 109.4
H97A C97 H97B 108.0
N19 C98 O21 120.1(10)
N19 C98 C92 118.5(9)
O21 C98 C92 121.3(10)
C98 N19 C99 124.3(9)
C98 N19 H19N 118.4
C99 N19 H19N 109.9
N19 C99 C101 111.6(10)
N19 C99 C102 111.9(8)
C101 C99 C102 110.1(10)
N19 C99 C100 109.1(9)
C101 C99 C100 110.9(9)
C102 C99 C100 102.9(9)
C99 C100 H10C 109.5
C99 C100 H10D 109.5
H10C C100 H10D 109.5
C99 C100 H10E 109.5
H10C C100 H10E 109.5
H10D C100 H10E 109.5
C99 C101 H10F 109.5
C99 C101 H10G 109.5
H10F C101 H10G 109.5
C99 C101 H10H 109.5
H10F C101 H10H 109.5
H10G C101 H10H 109.5
O22 C102 N20 127.3(11)
O22 C102 C99 117.5(10)
N20 C102 C99 115.2(9)
N20 C103 C105 113.5(11)
N20 C103 C104 111.3(9)
C105 C103 C104 109.9(12)
N20 C103 C106 112.4(10)
C105 C103 C106 105.7(10)
C104 C103 C106 103.5(9)
C103 C104 H10I 109.5
C103 C104 H10J 109.5
H10I C104 H10J 109.5
C103 C104 H10K 109.5
H10I C104 H10K 109.5
H10J C104 H10K 109.5
C103 C105 H10L 109.5
C103 C105 H10M 109.5
H10L C105 H10M 109.5
C103 C105 H10Z 109.5
H10L C105 H10Z 109.5
H10M C105 H10Z 109.5
O23 C106 N21 125.7(11)
O23 C106 C103 120.8(11)
N21 C106 C103 113.5(11)
C108 C107 N21 107.7(8)
C108 C107 C109 109.7(11)
N21 C107 C109 108.5(10)
C108 C107 C110 111.1(11)
N21 C107 C110 109.8(8)
C109 C107 C110 110.0(8)
C107 C108 H10O 109.5
C107 C108 H10P 109.5
H10O C108 H10P 109.5
C107 C108 H10Q 109.5
H10O C108 H10Q 109.5
H10P C108 H10Q 109.5
C107 C109 H10R 109.5
C107 C109 H10S 109.5
H10R C109 H10S 109.5
C107 C109 H10T 109.5
H10R C109 H10T 109.5
H10S C109 H10T 109.5
O24 C110 N22 123.6(9)
O24 C110 C107 117.9(9)
N22 C110 C107 118.5(8)
N22 C111 C113 110.6(9)
N22 C111 C114 112.1(8)
C113 C111 C114 110.9(9)
N22 C111 C112 104.9(8)
C113 C111 C112 110.2(9)
C114 C111 C112 107.8(9)
C111 C112 H11A 109.5
C111 C112 H11B 109.5
H11A C112 H11B 109.5
C111 C112 H11C 109.5
H11A C112 H11C 109.5
H11B C112 H11C 109.5
C111 C113 H11D 109.5
C111 C113 H11E 109.5
H11D C113 H11E 109.5
C111 C113 H11F 109.5
H11D C113 H11F 109.5
H11E C113 H11F 109.5
O25 C114 N23 123.7(10)
O25 C114 C111 119.0(9)
N23 C114 C111 116.9(8)
N23 C115 C116 118.6(9)
N23 C115 H11G 107.7
C116 C115 H11G 107.7
N23 C115 H11H 107.7
C116 C115 H11H 107.7
H11G C115 H11H 107.1
O26 C116 N24 123.0(9)
O26 C116 C115 121.3(10)
N24 C116 C115 115.6(9)

loop_
_geom_bond_atom_site_label_1
_geom_bond_atom_site_label_2
_geom_bond_distance
_geom_bond_site_symmetry_2
O1 C8 1.339(10) .
O1 C7 1.466(12) .
O2 C8 1.205(9) .
O3 C17 1.239(10) .
O4 C21 1.263(10) .
O5 C25 1.237(10) .
O6 C29 1.221(9) .
O7 C33 1.222(9) .
O8 C40 1.211(11) .
O10 C48 1.267(12) .
O11 C52 1.222(11) .
O12 C56 1.225(10) .
O13 C58 1.275(12) .
N1 C8 1.325(11) .
N1 C9 1.477(10) .
N1 H1N 0.8813 .
N2 C17 1.347(10) .
N2 C18 1.486(9) .
N2 H2N 0.8854 .
N3 C21 1.312(11) .
N3 C22 1.458(11) .
N3 H3N 0.8779 .
N4 C25 1.339(11) .
N4 C26 1.455(9) .
N4 H4N 0.8801 .
N5 C29 1.338(10) .
N5 C30 1.498(9) .
N5 H5N 0.8778 .
N6 C33 1.358(11) .
N6 C34 1.478(12) .
N6 H6N 0.8788 .
N8 C44 1.393(13) .
N8 C45 1.493(15) .
N8 H8N 0.8660 .
N9 C48 1.319(13) .
N9 C49 1.475(12) .
N9 H9N 0.8658 .
N10 C52 1.390(12) .
N10 C53 1.439(11) .
N10 H10N 0.8648 .
N11 C56 1.359(12) .
N11 C57 1.454(11) .
N11 H11N 0.8860 .
N12 C58 1.290(13) .
N12 H12L 0.9065 .
N12 H12M 0.9208 .
C1 C2 1.338(13) .
C1 C6 1.397(12) .
C1 C7 1.532(12) .
C2 C3 1.406(13) .
C2 H2 0.9500 .
C3 C4 1.421(13) .
C3 H3 0.9500 .
C4 C5 1.357(14) .
C4 H4 0.9500 .
C5 C6 1.371(12) .
C5 H5 0.9500 .
C6 H6 0.9500 .
C7 H7A 0.9900 .
C7 H7B 0.9900 .
C9 C17 1.504(10) .
C9 C10 1.507(11) .
C9 H9 1.0000 .
C10 C11 1.518(11) .
C10 H10A 0.9900 .
C10 H10B 0.9900 .
C11 C12 1.359(13) .
C11 C16 1.359(12) .
C12 C13 1.405(13) .
C12 H12 0.9500 .
C13 C14 1.368(13) .
C13 H13 0.9500 .
C14 C15 1.354(15) .
C14 H14 0.9500 .
C15 C16 1.391(14) .
C15 H15 0.9500 .
C16 H16 0.9500 .
C18 C19 1.508(12) .
C18 C20 1.525(12) .
C18 C21 1.545(12) .
C19 H19A 0.9800 .
C19 H19B 0.9800 .
C19 H19C 0.9800 .
C20 H20A 0.9800 .
C20 H20B 0.9800 .
C20 H20C 0.9800 .
C22 C23 1.518(12) .
C22 C25 1.549(12) .
C22 C24 1.556(10) .
C23 H23A 0.9800 .
C23 H23B 0.9800 .
C23 H23C 0.9800 .
C24 H24A 0.9800 .
C24 H24B 0.9800 .
C24 H24C 0.9800 .
C26 C28 1.547(11) .
C26 C29 1.548(10) .
C26 C27 1.556(10) .
C27 H27A 0.9800 .
C27 H27B 0.9800 .
C27 H27C 0.9800 .
C28 H28A 0.9800 .
C28 H28B 0.9800 .
C28 H28C 0.9800 .
C30 C31 1.498(12) .
C30 C32 1.550(11) .
C30 C33 1.557(11) .
C31 H31A 0.9800 .
C31 H31B 0.9800 .
C31 H31C 0.9800 .
C32 H32A 0.9800 .
C32 H32B 0.9800 .
C32 H32C 0.9800 .
C34 C40 1.478(15) .
C34 C39 1.545(12) .
C34 C35 1.545(14) .
C35 C36 1.511(16) .
C35 H35A 0.9900 .
C35 H35B 0.9900 .
C36 C37 1.503(15) .
C36 H36A 0.9900 .
C36 H36B 0.9900 .
C37 C38 1.550(14) .
C37 H37A 0.9900 .
C37 H37B 0.9900 .
C38 C39 1.581(14) .
C38 H38A 0.9900 .
C38 H38B 0.9900 .
C39 H39A 0.9900 .
C39 H39B 0.9900 .
C40 N7 1.381(14) .
N7 C41 1.455(10) .
N7 H7N 0.9059 .
C41 C43 1.503(10) .
C41 C44 1.540(12) .
C41 C42 1.585(11) .
C42 H42A 0.9800 .
C42 H42B 0.9800 .
C42 H42C 0.9800 .
C43 H43A 0.9800 .
C43 H43B 0.9800 .
C43 H43C 0.9800 .
C44 O9 1.274(12) .
C45 C48 1.476(15) .
C45 C46 1.527(16) .
C45 C47 1.531(15) .
C46 H46A 0.9800 .
C46 H46B 0.9800 .
C46 H46C 0.9800 .
C47 H47A 0.9800 .
C47 H47B 0.9800 .
C47 H47C 0.9800 .
C49 C50 1.482(14) .
C49 C52 1.512(13) .
C49 C51 1.562(14) .
C50 H50A 0.9800 .
C50 H50B 0.9800 .
C50 H50C 0.9800 .
C51 H51A 0.9800 .
C51 H51B 0.9800 .
C51 H51C 0.9800 .
C53 C55 1.520(14) .
C53 C56 1.522(13) .
C53 C54 1.557(16) .
C54 H54A 0.9800 .
C54 H54B 0.9800 .
C54 H54C 0.9800 .
C55 H55A 0.9800 .
C55 H55B 0.9800 .
C55 H55C 0.9800 .
C57 C58 1.521(13) .
C57 H57A 0.9900 .
C57 H57B 0.9900 .
O14 C66 1.367(10) .
O14 C65 1.444(11) .
O15 C66 1.214(10) .
O16 C75 1.215(10) .
O17 C79 1.219(9) .
O18 C83 1.226(9) .
O19 C87 1.229(9) .
O20 C91 1.247(11) .
O21 C98 1.294(12) .
O23 C106 1.217(14) .
O24 C110 1.247(11) .
O25 C114 1.228(11) .
O26 C116 1.212(11) .
N13 C66 1.363(11) .
N13 C67 1.447(10) .
N13 H13N 0.8797 .
N14 C75 1.327(10) .
N14 C76 1.492(10) .
N14 H14N 0.8685 .
N15 C79 1.349(10) .
N15 C80 1.453(11) .
N15 H15N 0.8565 .
N16 C83 1.330(11) .
N16 C84 1.498(10) .
N16 H16N 0.8702 .
N17 C87 1.339(10) .
N17 C88 1.448(10) .
N17 H17N 0.8742 .
N18 C91 1.311(12) .
N18 C92 1.443(12) .
N18 H18N 0.8644 .
N20 C102 1.301(13) .
N20 C103 1.437(16) .
N20 H20N 0.8657 .
N21 C106 1.319(15) .
N21 C107 1.480(14) .
N21 H21N 0.8824 .
N22 C110 1.293(12) .
N22 C111 1.482(12) .
N22 H22N 0.8935 .
N23 C114 1.313(12) .
N23 C115 1.444(13) .
N23 H23N 0.8878 .
N24 C116 1.384(13) .
N24 H24L 0.8976 .
N24 H24M 0.8961 .
C59 C64 1.379(13) .
C59 C60 1.408(14) .
C59 C65 1.492(12) .
C60 C61 1.380(14) .
C60 H60 0.9500 .
C61 C62 1.359(15) .
C61 H61 0.9500 .
C62 C63 1.399(17) .
C62 H62 0.9500 .
C63 C64 1.413(14) .
C63 H63 0.9500 .
C64 H64 0.9500 .
C65 H65A 0.9900 .
C65 H65B 0.9900 .
C67 C68 1.547(10) .
C67 C75 1.570(10) .
C67 H67 1.0000 .
C68 C69 1.501(10) .
C68 H68A 0.9900 .
C68 H68B 0.9900 .
C69 C74 1.383(12) .
C69 C70 1.389(10) .
C70 C71 1.382(12) .
C70 H70 0.9500 .
C71 C72 1.347(13) .
C71 H71 0.9500 .
C72 C73 1.417(13) .
C72 H72 0.9500 .
C73 C74 1.354(13) .
C73 H73 0.9500 .
C74 H74 0.9500 .
C76 C77 1.515(12) .
C76 C79 1.527(12) .
C76 C78 1.534(12) .
C77 H77A 0.9800 .
C77 H77B 0.9800 .
C77 H77C 0.9800 .
C78 H78A 0.9800 .
C78 H78B 0.9800 .
C78 H78C 0.9800 .
C80 C82 1.517(12) .
C80 C81 1.528(11) .
C80 C83 1.572(12) .
C81 H81A 0.9800 .
C81 H81B 0.9800 .
C81 H81C 0.9800 .
C82 H82A 0.9800 .
C82 H82B 0.9800 .
C82 H82C 0.9800 .
C84 C86 1.496(11) .
C84 C85 1.521(12) .
C84 C87 1.532(10) .
C85 H85A 0.9800 .
C85 H85B 0.9800 .
C85 H85C 0.9800 .
C86 H86A 0.9800 .
C86 H86B 0.9800 .
C86 H86C 0.9800 .
C88 C89 1.507(12) .
C88 C91 1.514(13) .
C88 C90 1.539(13) .
C89 H89A 0.9800 .
C89 H89B 0.9800 .
C89 H89C 0.9800 .
C90 H90A 0.9800 .
C90 H90B 0.9800 .
C90 H90C 0.9800 .
C92 C98 1.550(15) .
C92 C93 1.554(13) .
C92 C97 1.558(14) .
C93 C94 1.438(15) .
C93 H93A 0.9900 .
C93 H93B 0.9900 .
C94 C95 1.514(16) .
C94 H94A 0.9900 .
C94 H94B 0.9900 .
C95 C96 1.558(15) .
C95 H95A 0.9900 .
C95 H95B 0.9900 .
C96 C97 1.510(17) .
C96 H96A 0.9900 .
C96 H96B 0.9900 .
C97 H97A 0.9900 .
C97 H97B 0.9900 .
C98 N19 1.284(13) .
N19 C99 1.470(11) .
N19 H19N 0.8729 .
C99 C101 1.510(13) .
C99 C102 1.546(12) .
C99 C100 1.578(13) .
C100 H10C 0.9800 .
C100 H10D 0.9800 .
C100 H10E 0.9800 .
C101 H10F 0.9800 .
C101 H10G 0.9800 .
C101 H10H 0.9800 .
C102 O22 1.215(11) .
C103 C105 1.535(16) .
C103 C104 1.544(15) .
C103 C106 1.605(15) .
C104 H10I 0.9800 .
C104 H10J 0.9800 .
C104 H10K 0.9800 .
C105 H10L 0.9800 .
C105 H10M 0.9800 .
C105 H10Z 0.9800 .
C107 C108 1.429(17) .
C107 C109 1.551(14) .
C107 C110 1.560(14) .
C108 H10O 0.9800 .
C108 H10P 0.9800 .
C108 H10Q 0.9800 .
C109 H10R 0.9800 .
C109 H10S 0.9800 .
C109 H10T 0.9800 .
C111 C113 1.521(17) .
C111 C114 1.537(14) .
C111 C112 1.572(16) .
C112 H11A 0.9800 .
C112 H11B 0.9800 .
C112 H11C 0.9800 .
C113 H11D 0.9800 .
C113 H11E 0.9800 .
C113 H11F 0.9800 .
C115 C116 1.513(14) .
C115 H11G 0.9900 .
C115 H11H 0.9900 .
O13S O14S 1.77(4) 2_646
O14S O13S 1.77(4) 2_656

loop_
_geom_hbond_atom_site_label_D
_geom_hbond_atom_site_label_H
_geom_hbond_atom_site_label_A
_geom_hbond_distance_DH
_geom_hbond_distance_HA
_geom_hbond_distance_DA
_geom_hbond_angle_DHA
_geom_hbond_site_symmetry_A
N12 H12L O11 0.91 2.09 2.997(10) 175.0 .
N12 H12M O1S 0.92 2.14 2.965(11) 148.2 2_646
N14 H14N O13 0.87 2.06 2.922(9) 171.1 1_554
N20 H20N O20 0.87 2.30 3.087(11) 150.6 .
N20 H20N N19 0.87 2.24 2.724(13) 114.9 .
N1 H1N O25 0.88 1.99 2.864(9) 171.7 1_654
N2 H2N O26 0.89 2.05 2.895(9) 158.1 1_654
N2 H2N N1 0.89 2.44 2.853(9) 108.9 .
N3 H3N O2 0.88 2.30 3.080(8) 147.2 .
N4 H4N O3 0.88 2.08 2.934(9) 162.5 .
N4 H4N N3 0.88 2.34 2.786(9) 111.4 .
N5 H5N O4 0.88 2.11 2.947(9) 158.5 .
N5 H5N O5 0.88 2.67 3.099(9) 111.1 .
N6 H6N O5 0.88 2.37 3.078(9) 137.8 .
N7 H7N N6 0.91 2.19 2.700(11) 114.8 .
N7 H7N O6 0.91 2.24 3.044(11) 147.3 .
N8 H8N O7 0.87 2.29 3.063(10) 149.4 .
N10 H10N O9 0.86 2.20 3.060(11) 173.7 .
N11 H11N O10 0.89 2.08 2.963(10) 175.0 .
N13 H13N O12 0.88 2.00 2.855(9) 164.6 1_554
N15 H15N N14 0.86 2.33 2.778(9) 113.2 .
N15 H15N O15 0.86 2.33 2.972(8) 131.7 .
N16 H16N O16 0.87 2.21 3.000(9) 151.7 .
N16 H16N N15 0.87 2.18 2.735(9) 120.9 .
N17 H17N O17 0.87 2.19 3.012(8) 156.1 .
N17 H17N N16 0.87 2.36 2.813(9) 112.1 .
N18 H18N O18 0.86 2.47 3.067(9) 126.5 .
N19 H19N O19 0.87 2.19 3.058(11) 170.4 .
N21 H21N O21 0.88 2.33 3.184(13) 164.4 .
N22 H22N O22 0.89 2.33 3.053(11) 137.9 .
N23 H23N O23 0.89 2.08 2.950(11) 167.0 .
N24 H24L O24 0.90 2.13 2.964(10) 155.0 .
N24 H24M O2S 0.90 2.12 3.002(11) 170.0 1_455

loop_
_geom_torsion_atom_site_label_1
_geom_torsion_atom_site_label_2
_geom_torsion_atom_site_label_3
_geom_torsion_atom_site_label_4
_geom_torsion
C6 C1 C2 C3 1.3(14)
C7 C1 C2 C3 -178.3(9)
C1 C2 C3 C4 -2.9(14)
C2 C3 C4 C5 3.5(14)
C3 C4 C5 C6 -2.7(14)
C4 C5 C6 C1 1.1(14)
C2 C1 C6 C5 -0.3(13)
C7 C1 C6 C5 179.2(9)
C8 O1 C7 C1 76.4(9)
C2 C1 C7 O1 -165.7(8)
C6 C1 C7 O1 14.7(12)
C9 N1 C8 O2 -0.5(11)
C9 N1 C8 O1 -180.0(6)
C7 O1 C8 O2 0.5(10)
C7 O1 C8 N1 179.9(6)
C8 N1 C9 C17 -51.1(9)
C8 N1 C9 C10 -173.9(6)
N1 C9 C10 C11 -73.4(9)
C17 C9 C10 C11 161.1(7)
C9 C10 C11 C12 169.9(8)
C9 C10 C11 C16 -13.2(12)
C16 C11 C12 C13 -0.4(14)
C10 C11 C12 C13 176.7(8)
C11 C12 C13 C14 1.5(15)
C12 C13 C14 C15 -0.8(16)
C13 C14 C15 C16 -1.0(17)
C12 C11 C16 C15 -1.5(15)
C10 C11 C16 C15 -178.3(9)
C14 C15 C16 C11 2.2(17)
C18 N2 C17 O3 5.7(12)
C18 N2 C17 C9 -172.5(7)
N1 C9 C17 O3 141.1(7)
C10 C9 C17 O3 -93.8(8)
N1 C9 C17 N2 -40.6(9)
C10 C9 C17 N2 84.5(9)
C17 N2 C18 C19 62.5(10)
C17 N2 C18 C20 -175.5(7)
C17 N2 C18 C21 -58.7(10)
C22 N3 C21 O4 -6.3(12)
C22 N3 C21 C18 176.5(7)
N2 C18 C21 O4 156.9(7)
C19 C18 C21 O4 35.4(10)
C20 C18 C21 O4 -85.4(9)
N2 C18 C21 N3 -25.8(10)
C19 C18 C21 N3 -147.3(7)
C20 C18 C21 N3 91.9(9)
C21 N3 C22 C23 74.7(9)
C21 N3 C22 C25 -46.8(10)
C21 N3 C22 C24 -164.0(7)
C26 N4 C25 O5 -0.6(11)
C26 N4 C25 C22 -176.5(6)
N3 C22 C25 O5 144.9(7)
C23 C22 C25 O5 21.8(10)
C24 C22 C25 O5 -96.2(8)
N3 C22 C25 N4 -39.2(9)
C23 C22 C25 N4 -162.2(7)
C24 C22 C25 N4 79.7(8)
C25 N4 C26 C28 -167.5(7)
C25 N4 C26 C29 -49.9(10)
C25 N4 C26 C27 71.9(9)
C30 N5 C29 O6 -1.5(13)
C30 N5 C29 C26 -173.7(7)
N4 C26 C29 O6 146.7(8)
C28 C26 C29 O6 -95.2(9)
C27 C26 C29 O6 23.2(11)
N4 C26 C29 N5 -40.9(10)
C28 C26 C29 N5 77.2(9)
C27 C26 C29 N5 -164.5(7)
C29 N5 C30 C31 71.4(10)
C29 N5 C30 C32 -166.0(8)
C29 N5 C30 C33 -49.7(10)
C34 N6 C33 O7 4.3(13)
C34 N6 C33 C30 -169.4(7)
C31 C30 C33 O7 19.0(10)
N5 C30 C33 O7 140.8(7)
C32 C30 C33 O7 -103.3(9)
C31 C30 C33 N6 -167.2(7)
N5 C30 C33 N6 -45.4(9)
C32 C30 C33 N6 70.5(8)
C33 N6 C34 C40 -60.6(11)
C33 N6 C34 C39 60.1(12)
C33 N6 C34 C35 -179.8(8)
C40 C34 C35 C36 173.6(8)
N6 C34 C35 C36 -65.5(10)
C39 C34 C35 C36 55.7(11)
C34 C35 C36 C37 -54.4(11)
C35 C36 C37 C38 52.8(13)
C36 C37 C38 C39 -54.3(13)
C40 C34 C39 C38 -175.1(9)
N6 C34 C39 C38 62.2(11)
C35 C34 C39 C38 -56.9(11)
C37 C38 C39 C34 57.5(11)
N6 C34 C40 O8 149.5(10)
C39 C34 C40 O8 26.9(14)
C35 C34 C40 O8 -91.8(11)
N6 C34 C40 N7 -29.4(12)
C39 C34 C40 N7 -152.0(9)
C35 C34 C40 N7 89.3(11)
O8 C40 N7 C41 9.9(16)
C34 C40 N7 C41 -171.2(9)
C40 N7 C41 C43 171.5(10)
C40 N7 C41 C44 -69.2(13)
C40 N7 C41 C42 54.2(12)
C45 N8 C44 O9 -4.3(17)
C45 N8 C44 C41 179.5(10)
N7 C41 C44 O9 164.9(11)
C43 C41 C44 O9 -79.4(13)
C42 C41 C44 O9 43.6(15)
N7 C41 C44 N8 -19.2(13)
C43 C41 C44 N8 96.6(11)
C42 C41 C44 N8 -140.5(10)
C44 N8 C45 C48 -56.4(13)
C44 N8 C45 C46 68.2(14)
C44 N8 C45 C47 -173.3(10)
C49 N9 C48 O10 -1.3(14)
C49 N9 C48 C45 178.2(9)
N8 C45 C48 O10 162.6(8)
C46 C45 C48 O10 42.7(15)
C47 C45 C48 O10 -82.9(11)
N8 C45 C48 N9 -16.8(13)
C46 C45 C48 N9 -136.8(11)
C47 C45 C48 N9 97.7(12)
C48 N9 C49 C50 69.3(12)
C48 N9 C49 C52 -53.9(12)
C48 N9 C49 C51 -171.3(8)
C53 N10 C52 O11 -6.0(15)
C53 N10 C52 C49 178.1(9)
N9 C49 C52 O11 157.3(9)
C50 C49 C52 O11 32.8(14)
C51 C49 C52 O11 -86.9(11)
N9 C49 C52 N10 -26.8(12)
C50 C49 C52 N10 -151.4(9)
C51 C49 C52 N10 88.9(10)
C52 N10 C53 C55 -166.8(9)
C52 N10 C53 C56 -50.0(13)
C52 N10 C53 C54 71.2(12)
C57 N11 C56 O12 -2.2(14)
C57 N11 C56 C53 -179.5(8)
N10 C53 C56 O12 158.4(9)
C55 C53 C56 O12 -82.0(11)
C54 C53 C56 O12 35.7(13)
N10 C53 C56 N11 -24.3(12)
C55 C53 C56 N11 95.3(9)
C54 C53 C56 N11 -146.9(9)
C56 N11 C57 C58 -72.0(11)
N11 C57 C58 O13 172.7(8)
N11 C57 C58 N12 -10.0(13)
C64 C59 C60 C61 0.3(15)
C65 C59 C60 C61 178.6(9)
C59 C60 C61 C62 -2.5(17)
C60 C61 C62 C63 3.3(18)
C61 C62 C63 C64 -1.8(17)
C60 C59 C64 C63 1.0(14)
C65 C59 C64 C63 -177.1(9)
C62 C63 C64 C59 -0.3(16)
C66 O14 C65 C59 -74.2(9)
C64 C59 C65 O14 -9.5(13)
C60 C59 C65 O14 172.3(8)
C67 N13 C66 O15 -0.2(12)
C67 N13 C66 O14 -177.2(6)
C65 O14 C66 O15 -4.1(11)
C65 O14 C66 N13 173.0(6)
C66 N13 C67 C68 -87.3(8)
C66 N13 C67 C75 39.0(9)
N13 C67 C68 C69 -70.4(8)
C75 C67 C68 C69 162.4(6)
C67 C68 C69 C74 -64.2(10)
C67 C68 C69 C70 118.7(8)
C74 C69 C70 C71 1.0(13)
C68 C69 C70 C71 178.2(8)
C69 C70 C71 C72 0.3(15)
C70 C71 C72 C73 -1.7(15)
C71 C72 C73 C74 1.9(15)
C72 C73 C74 C69 -0.6(15)
C70 C69 C74 C73 -0.8(13)
C68 C69 C74 C73 -178.0(8)
C76 N14 C75 O16 -9.9(12)
C76 N14 C75 C67 167.9(7)
N13 C67 C75 O16 -125.7(8)
C68 C67 C75 O16 2.1(10)
N13 C67 C75 N14 56.5(8)
C68 C67 C75 N14 -175.8(6)
C75 N14 C76 C77 179.4(7)
C75 N14 C76 C79 60.9(10)
C75 N14 C76 C78 -61.8(9)
C80 N15 C79 O17 4.6(12)
C80 N15 C79 C76 -178.9(7)
N14 C76 C79 O17 -159.4(7)
C77 C76 C79 O17 83.6(9)
C78 C76 C79 O17 -37.1(10)
N14 C76 C79 N15 24.1(10)
C77 C76 C79 N15 -92.9(9)
C78 C76 C79 N15 146.4(7)
C79 N15 C80 C82 -74.0(9)
C79 N15 C80 C81 164.0(7)
C79 N15 C80 C83 50.2(9)
C84 N16 C83 O18 -1.3(12)
C84 N16 C83 C80 174.9(6)
N15 C80 C83 O18 -146.2(7)
C82 C80 C83 O18 -22.9(11)
C81 C80 C83 O18 98.6(9)
N15 C80 C83 N16 37.4(9)
C82 C80 C83 N16 160.7(7)
C81 C80 C83 N16 -77.8(9)
C83 N16 C84 C86 -68.3(9)
C83 N16 C84 C85 169.5(7)
C83 N16 C84 C87 54.0(9)
C88 N17 C87 O19 -3.0(12)
C88 N17 C87 C84 175.3(7)
C86 C84 C87 O19 -22.9(11)
N16 C84 C87 O19 -144.5(8)
C85 C84 C87 O19 100.5(9)
C86 C84 C87 N17 158.8(7)
N16 C84 C87 N17 37.2(10)
C85 C84 C87 N17 -77.8(9)
C87 N17 C88 C89 169.0(7)
C87 N17 C88 C91 52.2(10)
C87 N17 C88 C90 -70.3(10)
C92 N18 C91 O20 -7.7(14)
C92 N18 C91 C88 169.0(8)
N17 C88 C91 O20 -138.5(8)
C89 C88 C91 O20 103.4(9)
C90 C88 C91 O20 -16.9(11)
N17 C88 C91 N18 44.8(10)
C89 C88 C91 N18 -73.3(9)
C90 C88 C91 N18 166.4(7)
C91 N18 C92 C98 63.7(11)
C91 N18 C92 C93 -60.8(13)
C91 N18 C92 C97 -178.4(9)
N18 C92 C93 C94 -60.2(12)
C98 C92 C93 C94 177.1(9)
C97 C92 C93 C94 57.8(11)
C92 C93 C94 C95 -57.9(12)
C93 C94 C95 C96 53.5(14)
C94 C95 C96 C97 -52.7(14)
C95 C96 C97 C92 57.2(13)
N18 C92 C97 C96 62.9(11)
C98 C92 C97 C96 -179.0(9)
C93 C92 C97 C96 -57.6(11)
N18 C92 C98 N19 32.7(13)
C93 C92 C98 N19 156.9(10)
C97 C92 C98 N19 -84.8(12)
N18 C92 C98 O21 -150.6(9)
C93 C92 C98 O21 -26.3(14)
C97 C92 C98 O21 92.0(11)
O21 C98 N19 C99 2.2(17)
C92 C98 N19 C99 179.0(9)
C98 N19 C99 C101 -68.3(13)
C98 N19 C99 C102 55.6(15)
C98 N19 C99 C100 168.8(11)
C103 N20 C102 O22 -6.4(19)
C103 N20 C102 C99 173.4(9)
N19 C99 C102 O22 -152.3(11)
C101 C99 C102 O22 -27.5(15)
C100 C99 C102 O22 90.7(13)
N19 C99 C102 N20 27.9(14)
C101 C99 C102 N20 152.7(11)
C100 C99 C102 N20 -89.1(11)
C102 N20 C103 C105 -60.7(14)
C102 N20 C103 C104 174.8(10)
C102 N20 C103 C106 59.2(13)
C107 N21 C106 O23 7.3(16)
C107 N21 C106 C103 -175.7(8)
N20 C103 C106 O23 -161.4(9)
C105 C103 C106 O23 -37.1(15)
C104 C103 C106 O23 78.4(12)
N20 C103 C106 N21 21.4(12)
C105 C103 C106 N21 145.7(11)
C104 C103 C106 N21 -98.8(11)
C106 N21 C107 C108 171.4(10)
C106 N21 C107 C109 -70.0(12)
C106 N21 C107 C110 50.2(13)
C111 N22 C110 O24 2.7(15)
C111 N22 C110 C107 -178.4(9)
C108 C107 C110 O24 88.2(11)
N21 C107 C110 O24 -152.8(9)
C109 C107 C110 O24 -33.5(14)
C108 C107 C110 N22 -90.8(12)
N21 C107 C110 N22 28.3(13)
C109 C107 C110 N22 147.6(10)
C110 N22 C111 C113 -71.5(12)
C110 N22 C111 C114 52.9(13)
C110 N22 C111 C112 169.7(9)
C115 N23 C114 O25 8.3(16)
C115 N23 C114 C111 -178.4(9)
N22 C111 C114 O25 -161.3(10)
C113 C111 C114 O25 -37.0(14)
C112 C111 C114 O25 83.7(12)
N22 C111 C114 N23 25.1(14)
C113 C111 C114 N23 149.3(10)
C112 C111 C114 N23 -89.9(11)
C114 N23 C115 C116 64.9(12)
N23 C115 C116 O26 -161.3(8)
N23 C115 C116 N24 17.0(12)
